data_4114654
loop_
_publ_author_name
'Ki-Min Park'
'Soo-Young Kim'
'Jungseok Heo'
'Dongmok Whang'
'Shigeru Sakamoto'
'Kentaro Yamaguchi'
'Kimoon Kim'

_publ_section_title
;
 Designed Self-Assembly of Molecular Necklaces
;
_journal_name_full 'Journal of the American Chemical Society'
_journal_page_first 2140
_journal_page_last 2147
_journal_paper_doi 10.1021/ja011654q
_journal_volume 124
_journal_year 2002
_chemical_formula_sum 'C224 H462 N132 O171 Pt4'
_chemical_formula_weight 8521.62
_chemical_name_systematic
; 
 ? 
;
_space_group_IT_number 4
_symmetry_cell_setting monoclinic
_symmetry_space_group_name_Hall 'P 2yb'
_symmetry_space_group_name_H-M 'P 1 21 1'
_atom_sites_solution_hydrogens geom
_atom_sites_solution_primary direct
_atom_sites_solution_secondary difmap
_audit_creation_method SHELXL-97
_cell_angle_alpha 90.00
_cell_angle_beta 94.4250(10)
_cell_angle_gamma 90.00
_cell_formula_units_Z 2
_cell_length_a 15.75600(10)
_cell_length_b 26.4620(2)
_cell_length_c 43.2486(5)
_cell_measurement_temperature 188(2)
_cell_volume 17978.1(3)
_computing_cell_refinement 'Bruker SMART'
_computing_data_collection 'Bruker SMART'
_computing_data_reduction 'Bruker SHELXTL'
_computing_molecular_graphics 'Bruker SHELXTL'
_computing_publication_material 'Bruker SHELXTL'
_computing_structure_refinement 'SHELXL-97 (Sheldrick, 1997)'
_computing_structure_solution 'SHELXS-97 (Sheldrick, 1990)'
_diffrn_ambient_temperature 188(2)
_diffrn_measured_fraction_theta_full 0.980
_diffrn_measured_fraction_theta_max 0.980
_diffrn_radiation_monochromator graphite
_diffrn_radiation_source 'fine-focus sealed tube'
_diffrn_radiation_type MoK\a
_diffrn_radiation_wavelength 0.71073
_diffrn_reflns_av_R_equivalents 0.0469
_diffrn_reflns_av_sigmaI/netI 0.0691
_diffrn_reflns_limit_h_max 18
_diffrn_reflns_limit_h_min -10
_diffrn_reflns_limit_k_max 30
_diffrn_reflns_limit_k_min -27
_diffrn_reflns_limit_l_max 49
_diffrn_reflns_limit_l_min -45
_diffrn_reflns_number 73705
_diffrn_reflns_theta_full 24.22
_diffrn_reflns_theta_max 24.22
_diffrn_reflns_theta_min 1.61
_exptl_absorpt_coefficient_mu 1.671
_exptl_crystal_density_diffrn 1.574
_exptl_crystal_F_000 8820
_refine_diff_density_max 1.825
_refine_diff_density_min -1.948
_refine_diff_density_rms 0.142
_refine_ls_abs_structure_details 'Flack H D (1983), Acta Cryst. A39, 876-881'
_refine_ls_abs_structure_Flack 0.025(6)
_refine_ls_extinction_method none
_refine_ls_goodness_of_fit_ref 1.162
_refine_ls_hydrogen_treatment mixed
_refine_ls_matrix_type fullcycle
_refine_ls_number_parameters 4774
_refine_ls_number_reflns 46946
_refine_ls_number_restraints 560
_refine_ls_restrained_S_all 1.165
_refine_ls_R_factor_all 0.1159
_refine_ls_R_factor_gt 0.0801
_refine_ls_shift/su_max 1.223
_refine_ls_shift/su_mean 0.107
_refine_ls_structure_factor_coef Fsqd
_refine_ls_weighting_details 'calc w=1/[\s^2^(Fo^2^)+(0.0528P)^2^+209.7402P] where P=(Fo^2^+2Fc^2^)/3'
_refine_ls_weighting_scheme calc
_refine_ls_wR_factor_gt 0.1733
_refine_ls_wR_factor_ref 0.2062
_reflns_number_gt 37414
_reflns_number_total 46946
_reflns_threshold_expression >2sigma(I)
_cod_data_source_file ja011654q_2.cif
_cod_data_source_block MN43S
_cod_database_code 4114654

loop_
_symmetry_equiv_pos_as_xyz
'x, y, z'
'-x, y+1/2, -z'

loop_
_atom_site_label
_atom_site_type_symbol
_atom_site_fract_x
_atom_site_fract_y
_atom_site_fract_z
_atom_site_U_iso_or_equiv
_atom_site_adp_type
_atom_site_occupancy
_atom_site_symmetry_multiplicity
_atom_site_calc_flag
_atom_site_refinement_flags
Pt1 Pt 1.14702(4) 0.61878(4) 0.466309(16) 0.05336(19) Uani 1 1 d .
Pt2 Pt 0.45915(4) 0.11113(4) 0.355917(14) 0.04372(16) Uani 1 1 d .
Pt3 Pt 0.69444(5) 0.38012(4) -0.001598(15) 0.0550(2) Uani 1 1 d .
Pt4 Pt 0.33606(4) 0.89347(4) 0.213638(14) 0.03869(15) Uani 1 1 d .
O101 O 1.0866(7) 0.4181(4) 0.4322(3) 0.051(3) Uani 1 1 d .
O102 O 0.9920(7) 0.4144(4) 0.3631(2) 0.044(3) Uani 1 1 d .
O103 O 0.7930(7) 0.4695(4) 0.3364(3) 0.047(3) Uani 1 1 d .
O104 O 0.6772(7) 0.5243(4) 0.3879(2) 0.046(3) Uani 1 1 d .
O105 O 0.7665(7) 0.5271(5) 0.4620(3) 0.059(3) Uani 1 1 d .
O106 O 0.9604(7) 0.4686(5) 0.4797(3) 0.058(3) Uani 1 1 d .
O107 O 0.9201(6) 0.2204(5) 0.4604(2) 0.051(3) Uani 1 1 d .
O108 O 0.8285(7) 0.2154(4) 0.3856(2) 0.049(3) Uani 1 1 d .
O109 O 0.6269(6) 0.2697(4) 0.3624(2) 0.041(3) Uani 1 1 d .
O110 O 0.5101(7) 0.3253(4) 0.4117(3) 0.049(3) Uani 1 1 d .
O111 O 0.6074(7) 0.3240(4) 0.4795(2) 0.047(3) Uani 1 1 d .
O112 O 0.8131(7) 0.2677(5) 0.5106(3) 0.054(3) Uani 1 1 d .
N101 N 1.0903(8) 0.3567(6) 0.4700(3) 0.050(4) Uani 1 1 d .
N102 N 1.0944(8) 0.3330(5) 0.4214(3) 0.044(3) Uani 1 1 d .
N103 N 1.0306(8) 0.3305(5) 0.3681(3) 0.047(3) Uani 1 1 d .
N104 N 0.9194(7) 0.3495(5) 0.3364(3) 0.038(3) Uani 1 1 d .
N105 N 0.7827(7) 0.3872(5) 0.3186(3) 0.042(3) Uani 1 1 d .
N106 N 0.6646(8) 0.4263(5) 0.3286(3) 0.043(3) Uani 1 1 d .
N107 N 0.5793(9) 0.4682(5) 0.3647(3) 0.046(3) Uani 1 1 d .
N108 N 0.5711(8) 0.4897(5) 0.4144(3) 0.043(3) Uani 1 1 d .
N109 N 0.6370(8) 0.4890(5) 0.4662(3) 0.043(3) Uani 1 1 d .
N110 N 0.7397(9) 0.4720(5) 0.5017(4) 0.055(4) Uani 1 1 d .
N111 N 0.8765(8) 0.4338(6) 0.5156(3) 0.057(4) Uani 1 1 d .
N112 N 0.9926(8) 0.3937(6) 0.5050(3) 0.055(4) Uani 1 1 d .
N113 N 1.0188(8) 0.2782(6) 0.4812(3) 0.052(4) Uani 1 1 d .
N114 N 1.0254(8) 0.2536(5) 0.4336(3) 0.043(3) Uani 1 1 d .
N115 N 0.9590(8) 0.2514(5) 0.3800(3) 0.042(3) Uani 1 1 d .
N116 N 0.8548(7) 0.2682(5) 0.3447(3) 0.039(3) Uani 1 1 d .
N117 N 0.7189(8) 0.3062(5) 0.3288(3) 0.043(3) Uani 1 1 d .
N118 N 0.5975(8) 0.3440(5) 0.3370(3) 0.041(3) Uani 1 1 d .
N119 N 0.5154(7) 0.3866(5) 0.3749(3) 0.036(3) Uani 1 1 d .
N120 N 0.5021(7) 0.4086(5) 0.4236(3) 0.042(3) Uani 1 1 d .
N121 N 0.5672(7) 0.4089(5) 0.4756(3) 0.048(4) Uani 1 1 d .
N122 N 0.6779(7) 0.3876(6) 0.5070(3) 0.042(3) Uani 1 1 d .
N123 N 0.8155(8) 0.3524(6) 0.5247(3) 0.050(4) Uani 1 1 d .
N124 N 0.9384(8) 0.3131(6) 0.5229(3) 0.047(3) Uani 1 1 d .
N125 N 1.1063(8) 0.5811(5) 0.4280(3) 0.042(3) Uani 1 1 d .
N126 N 0.9193(7) 0.4550(5) 0.4145(3) 0.038(3) Uani 1 1 d .
H12A H 0.9584 0.4358 0.4037 0.045 Uiso 1 1 calc R
H12B H 0.9408 0.4571 0.4356 0.045 Uiso 1 1 calc R
N127 N 0.6639(7) 0.2757(5) 0.4266(3) 0.038(3) Uani 1 1 d .
H12C H 0.6236 0.2948 0.4369 0.045 Uiso 1 1 calc R
H12D H 0.6492 0.2782 0.4049 0.045 Uiso 1 1 calc R
N128 N 0.4774(8) 0.1545(5) 0.3944(3) 0.042(3) Uani 1 1 d .
N129 N 1.1899(11) 0.6544(6) 0.5072(4) 0.074(5) Uani 1 1 d .
H12E H 1.2491 0.6612 0.5071 0.089 Uiso 1 1 calc R
H12F H 1.1610 0.6857 0.5090 0.089 Uiso 1 1 calc R
N130 N 1.1314(12) 0.5580(6) 0.4943(4) 0.076(5) Uani 1 1 d .
H13A H 1.0733 0.5550 0.4984 0.092 Uiso 1 1 calc R
H13B H 1.1477 0.5280 0.4842 0.092 Uiso 1 1 calc R
C101 C 1.0899(9) 0.3745(7) 0.4402(4) 0.046(4) Uani 1 1 d .
C102 C 1.1061(9) 0.3364(7) 0.3889(4) 0.044(4) Uani 1 1 d .
H10A H 1.1478 0.3103 0.3838 0.053 Uiso 1 1 calc R
H10B H 1.1315 0.3698 0.3849 0.053 Uiso 1 1 calc R
C103 C 0.9825(8) 0.3695(6) 0.3569(3) 0.036(4) Uani 1 1 d .
C104 C 0.8725(9) 0.3814(6) 0.3136(3) 0.038(4) Uani 1 1 d .
H10C H 0.8993 0.4153 0.3139 0.046 Uiso 1 1 calc R
H10D H 0.8774 0.3668 0.2927 0.046 Uiso 1 1 calc R
C105 C 0.7528(10) 0.4315(6) 0.3286(3) 0.039(4) Uani 1 1 d .
C106 C 0.6088(10) 0.4679(6) 0.3338(4) 0.042(4) Uani 1 1 d .
H10E H 0.5589 0.4663 0.3184 0.050 Uiso 1 1 calc R
H10F H 0.6392 0.5000 0.3304 0.050 Uiso 1 1 calc R
C107 C 0.6176(10) 0.4963(6) 0.3876(4) 0.041(4) Uani 1 1 d .
C108 C 0.5887(11) 0.5181(7) 0.4426(4) 0.051(4) Uani 1 1 d .
H10G H 0.5342 0.5288 0.4505 0.062 Uiso 1 1 calc R
H10H H 0.6211 0.5489 0.4380 0.062 Uiso 1 1 calc R
C109 C 0.7206(11) 0.4991(7) 0.4755(4) 0.054(5) Uani 1 1 d .
C110 C 0.8217(10) 0.4779(7) 0.5201(5) 0.061(5) Uani 1 1 d .
H11A H 0.8117 0.4812 0.5423 0.073 Uiso 1 1 calc R
H11B H 0.8504 0.5090 0.5136 0.073 Uiso 1 1 calc R
C111 C 0.9463(10) 0.4361(7) 0.4981(4) 0.048(4) Uani 1 1 d .
C112 C 1.0813(9) 0.3912(8) 0.4956(4) 0.057(5) Uani 1 1 d .
H11C H 1.0993 0.4254 0.4895 0.068 Uiso 1 1 calc R
H11D H 1.1196 0.3803 0.5136 0.068 Uiso 1 1 calc R
C113 C 1.0953(9) 0.3029(6) 0.4727(4) 0.043(4) Uani 1 1 d .
H11E H 1.1465 0.2920 0.4861 0.051 Uiso 1 1 calc R
C114 C 1.0996(10) 0.2854(7) 0.4386(3) 0.045(4) Uani 1 1 d .
H11F H 1.1534 0.2667 0.4355 0.054 Uiso 1 1 calc R
C115 C 1.0007(9) 0.2817(6) 0.3570(3) 0.039(4) Uani 1 1 d .
H11G H 1.0456 0.2623 0.3470 0.047 Uiso 1 1 calc R
C116 C 0.9256(8) 0.2964(6) 0.3337(3) 0.034(3) Uani 1 1 d .
H11H H 0.9367 0.2863 0.3121 0.041 Uiso 1 1 calc R
C117 C 0.7194(8) 0.3498(6) 0.3091(3) 0.033(3) Uani 1 1 d .
H11I H 0.7209 0.3405 0.2867 0.039 Uiso 1 1 calc R
C118 C 0.6367(8) 0.3778(6) 0.3156(3) 0.030(3) Uani 1 1 d .
H11J H 0.5990 0.3824 0.2961 0.036 Uiso 1 1 calc R
C119 C 0.5034(9) 0.4413(6) 0.3731(3) 0.037(4) Uani 1 1 d .
H11K H 0.4511 0.4511 0.3599 0.044 Uiso 1 1 calc R
C120 C 0.4985(10) 0.4556(6) 0.4073(4) 0.044(4) Uani 1 1 d .
H12D H 0.4438 0.4734 0.4103 0.053 Uiso 1 1 calc R
C121 C 0.5937(9) 0.4569(6) 0.4889(3) 0.036(4) Uani 1 1 d .
H12E H 0.5477 0.4750 0.4991 0.044 Uiso 1 1 calc R
C122 C 0.6703(10) 0.4422(7) 0.5115(4) 0.053(5) Uani 1 1 d .
H12F H 0.6590 0.4503 0.5334 0.064 Uiso 1 1 calc R
C123 C 0.8780(9) 0.3893(8) 0.5346(3) 0.056(5) Uani 1 1 d .
H12G H 0.8741 0.3982 0.5570 0.067 Uiso 1 1 calc R
C124 C 0.9626(10) 0.3644(7) 0.5297(3) 0.048(5) Uani 1 1 d .
H12H H 1.0025 0.3665 0.5488 0.058 Uiso 1 1 calc R
C125 C 0.9803(10) 0.2487(8) 0.4587(4) 0.058(5) Uani 1 1 d .
C126 C 1.0045(11) 0.2235(7) 0.4048(4) 0.051(5) Uani 1 1 d .
H12I H 1.0582 0.2107 0.3972 0.061 Uiso 1 1 calc R
H12J H 0.9699 0.1940 0.4100 0.061 Uiso 1 1 calc R
C127 C 0.8758(9) 0.2429(6) 0.3716(4) 0.040(4) Uani 1 1 d .
C128 C 0.7733(9) 0.2627(6) 0.3269(3) 0.038(4) Uani 1 1 d .
H12K H 0.7835 0.2567 0.3049 0.045 Uiso 1 1 calc R
H12L H 0.7437 0.2327 0.3345 0.045 Uiso 1 1 calc R
C129 C 0.6447(9) 0.3034(5) 0.3448(3) 0.029(3) Uani 1 1 d .
C130 C 0.5153(9) 0.3529(7) 0.3483(4) 0.048(4) Uani 1 1 d .
H13B H 0.4909 0.3200 0.3540 0.058 Uiso 1 1 calc R
H13C H 0.4774 0.3672 0.3312 0.058 Uiso 1 1 calc R
C131 C 0.5090(9) 0.3708(6) 0.4040(3) 0.035(3) Uani 1 1 d .
C132 C 0.4897(8) 0.4031(6) 0.4563(3) 0.040(4) Uani 1 1 d .
H13D H 0.4481 0.4286 0.4623 0.047 Uiso 1 1 calc R
H13E H 0.4656 0.3692 0.4599 0.047 Uiso 1 1 calc R
C133 C 0.6162(9) 0.3678(8) 0.4871(4) 0.057(5) Uani 1 1 d .
C134 C 0.7248(9) 0.3563(7) 0.5299(4) 0.047(4) Uani 1 1 d .
H13F H 0.6996 0.3220 0.5294 0.057 Uiso 1 1 calc R
H13G H 0.7190 0.3705 0.5508 0.057 Uiso 1 1 calc R
C135 C 0.8509(10) 0.3065(8) 0.5177(3) 0.052(5) Uani 1 1 d .
C136 C 0.9965(11) 0.2749(7) 0.5145(3) 0.051(5) Uani 1 1 d .
H13H H 0.9712 0.2413 0.5180 0.062 Uiso 1 1 calc R
H13I H 1.0495 0.2776 0.5282 0.062 Uiso 1 1 calc R
C137 C 1.0290(10) 0.5586(6) 0.4250(3) 0.040(4) Uani 1 1 d .
H13J H 0.9939 0.5631 0.4417 0.048 Uiso 1 1 calc R
C138 C 1.1558(11) 0.5746(7) 0.4039(4) 0.053(5) Uani 1 1 d .
H13K H 1.2113 0.5888 0.4052 0.063 Uiso 1 1 calc R
C139 C 1.1273(11) 0.5479(6) 0.3774(4) 0.049(4) Uani 1 1 d .
H13L H 1.1622 0.5447 0.3605 0.059 Uiso 1 1 calc R
C140 C 1.0453(11) 0.5255(6) 0.3759(4) 0.046(4) Uani 1 1 d .
H14A H 1.0242 0.5074 0.3580 0.055 Uiso 1 1 calc R
C141 C 0.9964(10) 0.5306(6) 0.4010(4) 0.039(4) Uani 1 1 d .
C142 C 0.9127(11) 0.5065(7) 0.4012(4) 0.053(5) Uani 1 1 d .
H14B H 0.8862 0.5047 0.3797 0.063 Uiso 1 1 calc R
H14C H 0.8756 0.5274 0.4135 0.063 Uiso 1 1 calc R
C143 C 0.8365(9) 0.4291(7) 0.4126(4) 0.042(4) Uani 1 1 d .
H14D H 0.8147 0.4272 0.3905 0.050 Uiso 1 1 calc R
H14E H 0.7959 0.4499 0.4236 0.050 Uiso 1 1 calc R
C144 C 0.8376(9) 0.3770(6) 0.4259(3) 0.041(4) Uani 1 1 d .
H14F H 0.8812 0.3566 0.4163 0.049 Uiso 1 1 calc R
H14G H 0.8536 0.3788 0.4485 0.049 Uiso 1 1 calc R
C145 C 0.7530(10) 0.3516(7) 0.4206(3) 0.045(4) Uani 1 1 d .
H14H H 0.7371 0.3501 0.3980 0.054 Uiso 1 1 calc R
H14I H 0.7096 0.3722 0.4302 0.054 Uiso 1 1 calc R
C146 C 0.7522(9) 0.2980(6) 0.4340(3) 0.036(4) Uani 1 1 d .
H14J H 0.7954 0.2769 0.4247 0.043 Uiso 1 1 calc R
H14K H 0.7658 0.2990 0.4567 0.043 Uiso 1 1 calc R
C147 C 0.6589(10) 0.2216(7) 0.4362(4) 0.053(5) Uani 1 1 d .
H14L H 0.6989 0.2010 0.4249 0.063 Uiso 1 1 calc R
H14M H 0.6753 0.2184 0.4587 0.063 Uiso 1 1 calc R
C148 C 0.5703(9) 0.2028(6) 0.4293(3) 0.035(4) Uani 1 1 d .
C149 C 0.5037(10) 0.2109(7) 0.4476(4) 0.048(4) Uani 1 1 d .
H14N H 0.5124 0.2300 0.4662 0.057 Uiso 1 1 calc R
C150 C 0.4247(11) 0.1913(7) 0.4389(3) 0.052(5) Uani 1 1 d .
H15A H 0.3789 0.1968 0.4515 0.062 Uiso 1 1 calc R
C151 C 0.4117(10) 0.1640(7) 0.4123(4) 0.051(5) Uani 1 1 d .
H15B H 0.3564 0.1516 0.4061 0.061 Uiso 1 1 calc R
C152 C 0.5550(11) 0.1732(6) 0.4025(4) 0.047(4) Uani 1 1 d .
H15C H 0.6004 0.1662 0.3899 0.056 Uiso 1 1 calc R
C153 C 1.174(2) 0.6213(9) 0.5342(5) 0.136(13) Uani 1 1 d .
H15D H 1.1161 0.6273 0.5409 0.163 Uiso 1 1 calc R
H15E H 1.2159 0.6286 0.5519 0.163 Uiso 1 1 calc R
C154 C 1.183(3) 0.5645(10) 0.5230(6) 0.160(18) Uani 1 1 d .
H15F H 1.2435 0.5570 0.5198 0.192 Uiso 1 1 calc R
H15G H 1.1642 0.5410 0.5389 0.192 Uiso 1 1 calc R
O201 O 0.4635(7) 0.2717(4) 0.2182(2) 0.041(3) Uani 1 1 d .
O202 O 0.4589(7) 0.1480(4) 0.2195(3) 0.050(3) Uani 1 1 d .
O203 O 0.6543(7) 0.1067(4) 0.2335(2) 0.045(3) Uani 1 1 d .
O204 O 0.8468(8) 0.1655(5) 0.2603(3) 0.060(3) Uani 1 1 d .
O205 O 0.8290(7) 0.2914(4) 0.2581(2) 0.041(3) Uani 1 1 d .
O206 O 0.6378(7) 0.3449(4) 0.2383(2) 0.045(3) Uani 1 1 d .
O207 O 0.5293(8) 0.2791(5) 0.0847(2) 0.055(3) Uani 1 1 d .
O208 O 0.5376(8) 0.1545(5) 0.0850(3) 0.055(3) Uani 1 1 d .
O209 O 0.7303(7) 0.0935(5) 0.1011(3) 0.055(3) Uani 1 1 d .
O210 O 0.8950(7) 0.1730(5) 0.1239(3) 0.056(3) Uani 1 1 d .
O211 O 0.8979(8) 0.2961(5) 0.1223(3) 0.055(3) Uani 1 1 d .
O212 O 0.7104(7) 0.3472(5) 0.1064(2) 0.048(3) Uani 1 1 d .
N201 N 0.4626(7) 0.3287(5) 0.1780(3) 0.033(3) Uani 1 1 d .
N202 N 0.3952(8) 0.2565(5) 0.1700(3) 0.041(3) Uani 1 1 d .
N203 N 0.3965(7) 0.1646(5) 0.1703(3) 0.040(3) Uani 1 1 d .
N204 N 0.4687(9) 0.0942(5) 0.1777(3) 0.050(4) Uani 1 1 d .
N205 N 0.6128(9) 0.0627(5) 0.1880(3) 0.050(4) Uani 1 1 d .
N206 N 0.7518(9) 0.0661(6) 0.2045(3) 0.051(4) Uani 1 1 d .
N207 N 0.8764(7) 0.1127(6) 0.2190(3) 0.043(3) Uani 1 1 d .
N208 N 0.9488(9) 0.1853(6) 0.2273(3) 0.052(4) Uani 1 1 d .
N209 N 0.9337(8) 0.2751(5) 0.2243(3) 0.044(3) Uani 1 1 d .
N210 N 0.8642(8) 0.3489(5) 0.2196(3) 0.038(3) Uani 1 1 d .
N211 N 0.7238(8) 0.3825(5) 0.2050(2) 0.040(3) Uani 1 1 d .
N212 N 0.5849(7) 0.3819(5) 0.1922(3) 0.042(3) Uani 1 1 d .
N213 N 0.4903(8) 0.3319(5) 0.1236(3) 0.041(3) Uani 1 1 d .
N214 N 0.4219(10) 0.2584(6) 0.1161(3) 0.051(4) Uani 1 1 d .
N215 N 0.4287(8) 0.1673(5) 0.1164(3) 0.041(3) Uani 1 1 d .
N216 N 0.5103(9) 0.1003(5) 0.1251(3) 0.050(4) Uani 1 1 d .
N217 N 0.6449(10) 0.0546(6) 0.1346(3) 0.053(4) Uani 1 1 d .
N218 N 0.7805(10) 0.0625(6) 0.1487(3) 0.059(4) Uani 1 1 d .
N219 N 0.9035(8) 0.1146(6) 0.1639(3) 0.051(3) Uani 1 1 d .
N220 N 0.9641(9) 0.1908(6) 0.1720(3) 0.050(4) Uani 1 1 d .
N221 N 0.9676(8) 0.2815(6) 0.1703(3) 0.049(4) Uani 1 1 d .
N222 N 0.8854(9) 0.3490(5) 0.1650(3) 0.046(3) Uani 1 1 d .
N223 N 0.7543(7) 0.3909(5) 0.1509(3) 0.041(3) Uani 1 1 d .
N224 N 0.6155(7) 0.3806(5) 0.1376(3) 0.040(3) Uani 1 1 d .
N225 N 0.4762(8) 0.1722(5) 0.3285(3) 0.040(3) Uani 1 1 d .
N226 N 0.6026(8) 0.2092(5) 0.2383(2) 0.036(3) Uani 1 1 d .
H22A H 0.5520 0.2268 0.2315 0.044 Uiso 1 1 calc R
H22B H 0.5918 0.1741 0.2359 0.044 Uiso 1 1 calc R
N227 N 0.7445(8) 0.2391(6) 0.1081(3) 0.046(4) Uani 1 1 d .
H22C H 0.8024 0.2308 0.1135 0.056 Uiso 1 1 calc R
H22D H 0.7394 0.2749 0.1084 0.056 Uiso 1 1 calc R
N228 N 0.7553(9) 0.3187(5) 0.0163(3) 0.045(3) Uani 1 1 d .
N229 N 0.4341(9) 0.0490(5) 0.3798(3) 0.051(4) Uani 1 1 d .
H22E H 0.4758 0.0451 0.3967 0.061 Uiso 1 1 calc R
H22F H 0.3801 0.0524 0.3880 0.061 Uiso 1 1 calc R
N230 N 0.4432(13) 0.0643(6) 0.3186(4) 0.075(5) Uani 1 1 d .
H23A H 0.4108 0.0804 0.3020 0.091 Uiso 1 1 calc R
H23B H 0.4967 0.0547 0.3117 0.091 Uiso 1 1 calc R
C201 C 0.4421(11) 0.2849(7) 0.1912(4) 0.048(4) Uani 1 1 d .
C202 C 0.3525(10) 0.2106(7) 0.1783(4) 0.048(4) Uani 1 1 d .
H20A H 0.3466 0.2108 0.2009 0.057 Uiso 1 1 calc R
H20B H 0.2945 0.2103 0.1677 0.057 Uiso 1 1 calc R
C203 C 0.4431(11) 0.1369(7) 0.1910(4) 0.047(4) Uani 1 1 d .
C204 C 0.5254(11) 0.0583(7) 0.1943(4) 0.050(4) Uani 1 1 d .
H20C H 0.5210 0.0628 0.2169 0.060 Uiso 1 1 calc R
H20D H 0.5057 0.0236 0.1889 0.060 Uiso 1 1 calc R
C205 C 0.6705(11) 0.0798(6) 0.2121(4) 0.045(4) Uani 1 1 d .
C206 C 0.8256(11) 0.0702(6) 0.2250(4) 0.049(4) Uani 1 1 d .
H20E H 0.8398 0.0468 0.2413 0.059 Uiso 1 1 calc R
C207 C 0.8847(11) 0.1556(7) 0.2380(4) 0.048(4) Uani 1 1 d .
C208 C 0.9725(11) 0.2329(6) 0.2406(4) 0.046(4) Uani 1 1 d .
H20F H 1.0351 0.2365 0.2411 0.056 Uiso 1 1 calc R
H20G H 0.9565 0.2337 0.2623 0.056 Uiso 1 1 calc R
C209 C 0.8696(10) 0.3043(7) 0.2367(4) 0.044(4) Uani 1 1 d .
C210 C 0.8008(9) 0.3864(7) 0.2253(3) 0.042(4) Uani 1 1 d .
H21A H 0.8257 0.4204 0.2228 0.050 Uiso 1 1 calc R
H21B H 0.7859 0.3833 0.2470 0.050 Uiso 1 1 calc R
C211 C 0.6477(10) 0.3677(5) 0.2145(4) 0.036(4) Uani 1 1 d .
C212 C 0.4961(9) 0.3708(6) 0.1958(3) 0.037(4) Uani 1 1 d .
H21C H 0.4893 0.3641 0.2180 0.045 Uiso 1 1 calc R
H21D H 0.4618 0.4011 0.1899 0.045 Uiso 1 1 calc R
C213 C 0.4254(10) 0.3319(7) 0.1463(4) 0.045(4) Uani 1 1 d .
H21E H 0.3861 0.3615 0.1433 0.054 Uiso 1 1 calc R
C214 C 0.3791(11) 0.2827(7) 0.1402(4) 0.048(4) Uani 1 1 d .
H21F H 0.3170 0.2877 0.1344 0.058 Uiso 1 1 calc R
C215 C 0.3836(9) 0.1405(6) 0.1401(3) 0.034(4) Uani 1 1 d .
H21G H 0.3226 0.1329 0.1336 0.040 Uiso 1 1 calc R
C216 C 0.4400(9) 0.0931(6) 0.1447(3) 0.036(4) Uani 1 1 d .
H21H H 0.4075 0.0615 0.1391 0.043 Uiso 1 1 calc R
C217 C 0.6519(10) 0.0332(6) 0.1656(4) 0.047(4) Uani 1 1 d .
H21I H 0.6318 -0.0026 0.1655 0.056 Uiso 1 1 calc R
C218 C 0.7466(11) 0.0371(6) 0.1753(4) 0.047(4) Uani 1 1 d .
H21J H 0.7725 0.0028 0.1786 0.056 Uiso 1 1 calc R
C219 C 0.9380(10) 0.1125(8) 0.1959(4) 0.051(4) Uani 1 1 d .
H21K H 0.9781 0.0833 0.1992 0.062 Uiso 1 1 calc R
C220 C 0.9863(12) 0.1637(7) 0.2008(5) 0.059(5) Uani 1 1 d .
H22D H 1.0492 0.1588 0.2047 0.071 Uiso 1 1 calc R
C221 C 0.9776(10) 0.3051(6) 0.2013(4) 0.043(4) Uani 1 1 d .
H22E H 1.0383 0.3128 0.2083 0.051 Uiso 1 1 calc R
C222 C 0.9221(10) 0.3526(6) 0.1968(4) 0.044(4) Uani 1 1 d .
H22F H 0.9575 0.3839 0.1998 0.053 Uiso 1 1 calc R
C223 C 0.7134(9) 0.4135(6) 0.1768(3) 0.038(4) Uani 1 1 d .
H22G H 0.7312 0.4494 0.1806 0.046 Uiso 1 1 calc R
C224 C 0.6182(10) 0.4088(6) 0.1673(3) 0.041(4) Uani 1 1 d .
H22H H 0.5910 0.4428 0.1644 0.050 Uiso 1 1 calc R
C225 C 0.4844(12) 0.2882(7) 0.1059(4) 0.050(5) Uani 1 1 d .
C226 C 0.3934(13) 0.2115(7) 0.1004(4) 0.058(5) Uani 1 1 d .
H22I H 0.3305 0.2097 0.0994 0.069 Uiso 1 1 calc R
H22J H 0.4110 0.2118 0.0790 0.069 Uiso 1 1 calc R
C227 C 0.4950(11) 0.1421(7) 0.1071(4) 0.048(4) Uani 1 1 d .
C228 C 0.5641(11) 0.0580(6) 0.1156(4) 0.046(4) Uani 1 1 d .
H22K H 0.5324 0.0259 0.1172 0.055 Uiso 1 1 calc R
H22L H 0.5759 0.0627 0.0936 0.055 Uiso 1 1 calc R
C229 C 0.7188(12) 0.0731(7) 0.1263(4) 0.051(4) Uani 1 1 d .
C230 C 0.8707(12) 0.0721(8) 0.1470(5) 0.066(6) Uani 1 1 d .
H23B H 0.9026 0.0418 0.1547 0.080 Uiso 1 1 calc R
H23C H 0.8817 0.0767 0.1250 0.080 Uiso 1 1 calc R
C231 C 0.9180(11) 0.1611(7) 0.1499(5) 0.055(5) Uani 1 1 d .
C232 C 1.0085(9) 0.2352(6) 0.1619(4) 0.045(4) Uani 1 1 d .
H23D H 1.0678 0.2349 0.1714 0.055 Uiso 1 1 calc R
H23E H 1.0108 0.2340 0.1391 0.055 Uiso 1 1 calc R
C233 C 0.9141(9) 0.3081(7) 0.1502(4) 0.046(4) Uani 1 1 d .
C234 C 0.8433(9) 0.3890(6) 0.1477(4) 0.045(4) Uani 1 1 d .
H23F H 0.8529 0.3846 0.1255 0.054 Uiso 1 1 calc R
H23G H 0.8691 0.4216 0.1546 0.054 Uiso 1 1 calc R
C235 C 0.6951(10) 0.3705(5) 0.1295(4) 0.038(4) Uani 1 1 d .
C236 C 0.5403(11) 0.3742(6) 0.1172(3) 0.045(4) Uani 1 1 d .
H23H H 0.5254 0.3967 0.1005 0.054 Uiso 1 1 calc R
C237 C 0.5438(11) 0.1763(7) 0.3113(3) 0.045(4) Uani 1 1 d .
H23I H 0.5873 0.1514 0.3132 0.054 Uiso 1 1 calc R
C238 C 0.4184(12) 0.2084(7) 0.3274(4) 0.053(5) Uani 1 1 d .
H23J H 0.3732 0.2062 0.3407 0.064 Uiso 1 1 calc R
C239 C 0.4211(12) 0.2504(7) 0.3074(4) 0.053(5) Uani 1 1 d .
H23K H 0.3780 0.2756 0.3061 0.063 Uiso 1 1 calc R
C240 C 0.4893(11) 0.2525(6) 0.2900(3) 0.044(4) Uani 1 1 d .
H24A H 0.4944 0.2806 0.2766 0.052 Uiso 1 1 calc R
C241 C 0.5507(10) 0.2161(6) 0.2909(3) 0.039(4) Uani 1 1 d .
C242 C 0.6251(9) 0.2208(7) 0.2721(3) 0.040(4) Uani 1 1 d .
H24B H 0.6703 0.1972 0.2803 0.048 Uiso 1 1 calc R
H24C H 0.6480 0.2556 0.2741 0.048 Uiso 1 1 calc R
C243 C 0.6727(10) 0.2242(7) 0.2183(3) 0.043(4) Uani 1 1 d .
H24D H 0.6852 0.2607 0.2211 0.052 Uiso 1 1 calc R
H24E H 0.7250 0.2051 0.2248 0.052 Uiso 1 1 calc R
C244 C 0.6474(10) 0.2138(7) 0.1845(3) 0.042(4) Uani 1 1 d .
H24F H 0.5921 0.2302 0.1786 0.051 Uiso 1 1 calc R
H24G H 0.6401 0.1769 0.1814 0.051 Uiso 1 1 calc R
C245 C 0.7127(10) 0.2328(6) 0.1641(3) 0.042(4) Uani 1 1 d .
H24H H 0.7693 0.2192 0.1713 0.050 Uiso 1 1 calc R
H24I H 0.7156 0.2701 0.1653 0.050 Uiso 1 1 calc R
C246 C 0.6908(10) 0.2170(7) 0.1310(3) 0.044(4) Uani 1 1 d .
H24J H 0.6949 0.1797 0.1297 0.052 Uiso 1 1 calc R
H24K H 0.6308 0.2263 0.1251 0.052 Uiso 1 1 calc R
C247 C 0.7187(11) 0.2198(7) 0.0757(3) 0.045(4) Uani 1 1 d .
H24L H 0.7346 0.1837 0.0744 0.054 Uiso 1 1 calc R
H24M H 0.6561 0.2223 0.0718 0.054 Uiso 1 1 calc R
C248 C 0.7602(11) 0.2489(6) 0.0515(3) 0.042(4) Uani 1 1 d .
C249 C 0.8358(12) 0.2311(7) 0.0389(4) 0.057(5) Uani 1 1 d .
H24N H 0.8640 0.2013 0.0463 0.069 Uiso 1 1 calc R
C250 C 0.8653(14) 0.2587(8) 0.0159(4) 0.070(6) Uani 1 1 d .
H25A H 0.9152 0.2478 0.0068 0.084 Uiso 1 1 calc R
C251 C 0.8252(12) 0.3021(7) 0.0051(4) 0.053(5) Uani 1 1 d .
H25B H 0.8488 0.3207 -0.0110 0.064 Uiso 1 1 calc R
C252 C 0.7222(11) 0.2915(6) 0.0396(3) 0.041(4) Uani 1 1 d .
H25C H 0.6711 0.3028 0.0476 0.049 Uiso 1 1 calc R
C253 C 0.4338(14) 0.0028(8) 0.3595(5) 0.070(6) Uani 1 1 d .
H25D H 0.4926 -0.0096 0.3578 0.084 Uiso 1 1 calc R
H25E H 0.3998 -0.0246 0.3681 0.084 Uiso 1 1 calc R
C254 C 0.3964(19) 0.0188(9) 0.3299(5) 0.102(9) Uani 1 1 d .
H25F H 0.3358 0.0275 0.3315 0.122 Uiso 1 1 calc R
H25G H 0.3989 -0.0091 0.3147 0.122 Uiso 1 1 calc R
C301 C 0.3953(11) 0.5004(6) 0.1628(4) 0.046(4) Uani 1 1 d .
O301 O 0.4491(7) 0.4728(5) 0.1512(3) 0.051(3) Uani 1 1 d .
O302 O 0.3832(9) 0.4682(6) 0.0783(3) 0.074(4) Uani 1 1 d .
O303 O 0.5044(8) 0.5326(5) 0.0249(3) 0.055(3) Uani 1 1 d .
O304 O 0.6892(9) 0.5893(5) 0.0357(3) 0.059(3) Uani 1 1 d .
O305 O 0.7403(7) 0.5948(5) 0.1087(2) 0.046(3) Uani 1 1 d .
O306 O 0.6346(8) 0.5362(4) 0.1677(3) 0.050(3) Uani 1 1 d .
O307 O 0.2592(7) 0.6696(4) 0.1663(2) 0.045(3) Uani 1 1 d .
O308 O 0.2041(8) 0.6678(5) 0.0920(3) 0.055(3) Uani 1 1 d .
O309 O 0.3099(8) 0.7249(5) 0.0278(3) 0.063(4) Uani 1 1 d .
O310 O 0.4821(9) 0.7795(5) 0.0474(3) 0.061(3) Uani 1 1 d .
O311 O 0.5493(8) 0.7841(5) 0.1256(2) 0.053(3) Uani 1 1 d .
O312 O 0.4418(7) 0.7283(4) 0.1827(2) 0.041(3) Uani 1 1 d .
N301 N 0.4121(8) 0.5288(5) 0.1887(3) 0.044(3) Uani 1 1 d .
N302 N 0.3118(7) 0.5062(5) 0.1526(3) 0.038(3) Uani 1 1 d .
N303 N 0.2634(9) 0.5025(6) 0.0985(3) 0.051(4) Uani 1 1 d .
N304 N 0.2903(10) 0.5250(6) 0.0506(3) 0.057(4) Uani 1 1 d .
N305 N 0.3699(11) 0.5623(6) 0.0115(3) 0.060(4) Uani 1 1 d .
N306 N 0.4775(10) 0.6066(6) -0.0033(3) 0.059(4) Uani 1 1 d .
N307 N 0.6134(10) 0.6487(6) 0.0054(3) 0.055(4) Uani 1 1 d .
N308 N 0.7031(9) 0.6767(6) 0.0421(3) 0.051(4) Uani 1 1 d .
N309 N 0.7539(8) 0.6786(5) 0.0978(3) 0.043(3) Uani 1 1 d .
N310 N 0.7281(8) 0.6586(5) 0.1453(3) 0.040(3) Uani 1 1 d .
N311 N 0.6546(7) 0.6172(5) 0.1858(2) 0.036(3) Uani 1 1 d .
N312 N 0.5432(8) 0.5757(5) 0.1999(3) 0.043(3) Uani 1 1 d .
N313 N 0.3375(7) 0.6091(5) 0.1946(2) 0.037(3) Uani 1 1 d .
N314 N 0.2378(8) 0.5856(5) 0.1591(3) 0.047(4) Uani 1 1 d .
N315 N 0.1918(9) 0.5826(6) 0.1043(3) 0.050(4) Uani 1 1 d .
N316 N 0.2171(9) 0.6036(6) 0.0561(3) 0.052(4) Uani 1 1 d .
N317 N 0.2925(10) 0.6408(6) 0.0154(3) 0.060(4) Uani 1 1 d .
N318 N 0.3927(10) 0.6849(7) -0.0062(3) 0.060(4) Uani 1 1 d .
N319 N 0.5271(10) 0.7243(6) 0.0101(3) 0.054(4) Uani 1 1 d .
N320 N 0.6211(10) 0.7503(6) 0.0483(3) 0.056(4) Uani 1 1 d .
N321 N 0.6690(9) 0.7549(5) 0.1029(3) 0.049(4) Uani 1 1 d .
N322 N 0.6526(8) 0.7372(5) 0.1521(3) 0.045(3) Uani 1 1 d .
N323 N 0.5764(8) 0.6964(5) 0.1911(3) 0.040(3) Uani 1 1 d .
N324 N 0.4669(8) 0.6531(5) 0.2081(3) 0.039(3) Uani 1 1 d .
N325 N 0.7233(11) 0.4187(5) 0.0384(3) 0.051(4) Uani 1 1 d .
N326 N 0.5896(9) 0.5470(5) 0.0834(3) 0.044(3) Uani 1 1 d .
H32A H 0.6408 0.5658 0.0869 0.053 Uiso 1 1 calc R
H32B H 0.5730 0.5475 0.0618 0.053 Uiso 1 1 calc R
N327 N 0.3513(8) 0.7212(5) 0.1226(3) 0.042(3) Uani 1 1 d .
H32C H 0.3834 0.7240 0.1420 0.050 Uiso 1 1 calc R
H32D H 0.3043 0.6997 0.1254 0.050 Uiso 1 1 calc R
N328 N 0.2692(8) 0.8483(5) 0.1823(3) 0.043(3) Uani 1 1 d .
N329 N 0.6643(13) 0.3462(6) -0.0429(3) 0.072(5) Uani 1 1 d .
H32E H 0.7143 0.3409 -0.0534 0.087 Uiso 1 1 calc R
H32F H 0.6389 0.3142 -0.0397 0.087 Uiso 1 1 calc R
N330 N 0.6315(13) 0.4400(6) -0.0218(3) 0.081(6) Uani 1 1 d .
H33A H 0.5748 0.4413 -0.0159 0.097 Uiso 1 1 calc R
H33B H 0.6594 0.4707 -0.0159 0.097 Uiso 1 1 calc R
C302 C 0.2726(12) 0.4758(7) 0.1281(4) 0.052(4) Uani 1 1 d .
H30A H 0.2157 0.4649 0.1338 0.062 Uiso 1 1 calc R
H30B H 0.3074 0.4451 0.1258 0.062 Uiso 1 1 calc R
C303 C 0.3198(14) 0.4951(7) 0.0758(4) 0.058(5) Uani 1 1 d .
C304 C 0.3237(14) 0.5171(7) 0.0203(5) 0.066(6) Uani 1 1 d .
H30C H 0.3624 0.4875 0.0213 0.079 Uiso 1 1 calc R
H30D H 0.2762 0.5101 0.0045 0.079 Uiso 1 1 calc R
C305 C 0.4567(13) 0.5642(7) 0.0117(4) 0.052(5) Uani 1 1 d .
C306 C 0.5625(11) 0.6122(9) -0.0143(3) 0.060(5) Uani 1 1 d .
H30E H 0.5576 0.6241 -0.0360 0.072 Uiso 1 1 calc R
H30F H 0.5915 0.5790 -0.0137 0.072 Uiso 1 1 calc R
C307 C 0.6723(12) 0.6342(9) 0.0286(4) 0.060(6) Uani 1 1 d .
C308 C 0.7774(11) 0.6742(8) 0.0658(4) 0.052(5) Uani 1 1 d .
H30G H 0.8072 0.6416 0.0635 0.063 Uiso 1 1 calc R
H30H H 0.8177 0.7016 0.0617 0.063 Uiso 1 1 calc R
C309 C 0.7400(10) 0.6409(6) 0.1165(4) 0.037(4) Uani 1 1 d .
C310 C 0.7345(10) 0.6249(7) 0.1727(3) 0.045(4) Uani 1 1 d .
H31A H 0.7571 0.5918 0.1666 0.054 Uiso 1 1 calc R
H31B H 0.7754 0.6396 0.1887 0.054 Uiso 1 1 calc R
C311 C 0.6125(10) 0.5728(6) 0.1829(3) 0.040(4) Uani 1 1 d .
C312 C 0.4942(10) 0.5315(6) 0.2066(4) 0.044(4) Uani 1 1 d .
H31C H 0.4846 0.5315 0.2290 0.053 Uiso 1 1 calc R
H31D H 0.5276 0.5010 0.2024 0.053 Uiso 1 1 calc R
C313 C 0.3375(10) 0.5548(6) 0.1974(3) 0.041(4) Uani 1 1 d .
H31E H 0.3233 0.5444 0.2186 0.049 Uiso 1 1 calc R
C314 C 0.2663(10) 0.5379(6) 0.1727(4) 0.040(4) Uani 1 1 d .
H31F H 0.2194 0.5193 0.1821 0.047 Uiso 1 1 calc R
C315 C 0.1911(12) 0.5345(7) 0.0882(4) 0.050(4) Uani 1 1 d .
H31G H 0.1357 0.5164 0.0893 0.060 Uiso 1 1 calc R
C316 C 0.2081(11) 0.5473(7) 0.0551(4) 0.050(4) Uani 1 1 d .
H31H H 0.1620 0.5355 0.0396 0.061 Uiso 1 1 calc R
C317 C 0.3300(14) 0.6056(8) -0.0053(4) 0.073(6) Uani 1 1 d .
H31I H 0.2875 0.5942 -0.0223 0.087 Uiso 1 1 calc R
C318 C 0.4038(10) 0.6342(6) -0.0183(4) 0.044(4) Uani 1 1 d .
H31J H 0.4018 0.6332 -0.0415 0.053 Uiso 1 1 calc R
C319 C 0.6071(13) 0.7024(8) 0.0026(4) 0.062(5) Uani 1 1 d .
H31K H 0.6225 0.7139 -0.0183 0.074 Uiso 1 1 calc R
C320 C 0.6732(11) 0.7211(7) 0.0285(4) 0.047(4) Uani 1 1 d .
H32D H 0.7195 0.7417 0.0202 0.056 Uiso 1 1 calc R
C321 C 0.7470(11) 0.7270(7) 0.1124(3) 0.044(4) Uani 1 1 d .
H32E H 0.7992 0.7481 0.1109 0.053 Uiso 1 1 calc R
C322 C 0.7329(10) 0.7132(6) 0.1459(3) 0.039(4) Uani 1 1 d .
H32F H 0.7808 0.7252 0.1605 0.046 Uiso 1 1 calc R
C323 C 0.6173(10) 0.6524(6) 0.2070(3) 0.037(4) Uani 1 1 d .
H32G H 0.6583 0.6624 0.2248 0.045 Uiso 1 1 calc R
C324 C 0.5408(9) 0.6224(6) 0.2176(3) 0.037(3) Uani 1 1 d .
H32H H 0.5459 0.6161 0.2404 0.044 Uiso 1 1 calc R
C325 C 0.2762(10) 0.6247(6) 0.1728(4) 0.043(4) Uani 1 1 d .
C326 C 0.1644(9) 0.5902(6) 0.1362(3) 0.038(4) Uani 1 1 d .
H32I H 0.1386 0.6242 0.1378 0.045 Uiso 1 1 calc R
H32J H 0.1210 0.5647 0.1405 0.045 Uiso 1 1 calc R
C327 C 0.2030(8) 0.6236(7) 0.0850(3) 0.041(4) Uani 1 1 d .
C328 C 0.2117(12) 0.6346(7) 0.0281(4) 0.058(5) Uani 1 1 d .
H32K H 0.1712 0.6188 0.0123 0.070 Uiso 1 1 calc R
H32L H 0.1891 0.6683 0.0331 0.070 Uiso 1 1 calc R
C329 C 0.3305(13) 0.6859(8) 0.0139(4) 0.053(5) Uani 1 1 d .
C330 C 0.4483(13) 0.7252(7) -0.0108(4) 0.060(5) Uani 1 1 d .
H33B H 0.4181 0.7574 -0.0076 0.072 Uiso 1 1 calc R
H33C H 0.4639 0.7246 -0.0325 0.072 Uiso 1 1 calc R
C331 C 0.5357(12) 0.7537(7) 0.0369(4) 0.049(4) Uani 1 1 d .
C332 C 0.6529(13) 0.7811(7) 0.0737(4) 0.055(5) Uani 1 1 d .
H33D H 0.6114 0.8085 0.0765 0.066 Uiso 1 1 calc R
H33E H 0.7066 0.7971 0.0683 0.066 Uiso 1 1 calc R
C333 C 0.6166(10) 0.7608(5) 0.1264(3) 0.032(3) Uani 1 1 d .
C334 C 0.6227(10) 0.7411(6) 0.1826(3) 0.038(4) Uani 1 1 d .
H33F H 0.5850 0.7710 0.1833 0.045 Uiso 1 1 calc R
H33G H 0.6719 0.7464 0.1979 0.045 Uiso 1 1 calc R
C335 C 0.4892(10) 0.6957(6) 0.1929(3) 0.038(4) Uani 1 1 d .
C336 C 0.3822(10) 0.6427(6) 0.2149(3) 0.043(4) Uani 1 1 d .
H33H H 0.3834 0.6285 0.2362 0.052 Uiso 1 1 calc R
H33I H 0.3505 0.6749 0.2149 0.052 Uiso 1 1 calc R
C337 C 0.6629(11) 0.4424(6) 0.0528(3) 0.042(4) Uani 1 1 d .
H33J H 0.6055 0.4399 0.0443 0.050 Uiso 1 1 calc R
C338 C 0.8036(14) 0.4263(7) 0.0492(4) 0.059(5) Uani 1 1 d .
H33K H 0.8484 0.4115 0.0388 0.070 Uiso 1 1 calc R
C339 C 0.8229(12) 0.4560(7) 0.0759(4) 0.053(5) Uani 1 1 d .
H33L H 0.8806 0.4599 0.0836 0.064 Uiso 1 1 calc R
C340 C 0.7647(12) 0.4775(7) 0.0899(4) 0.050(5) Uani 1 1 d .
H34A H 0.7797 0.4983 0.1074 0.060 Uiso 1 1 calc R
C341 C 0.6806(12) 0.4709(6) 0.0801(3) 0.047(4) Uani 1 1 d .
C342 C 0.6045(12) 0.4923(6) 0.0943(4) 0.047(4) Uani 1 1 d .
H34B H 0.6140 0.4914 0.1172 0.056 Uiso 1 1 calc R
H34C H 0.5536 0.4717 0.0881 0.056 Uiso 1 1 calc R
C343 C 0.5224(11) 0.5697(7) 0.1008(4) 0.051(5) Uani 1 1 d .
H34D H 0.5415 0.5702 0.1231 0.061 Uiso 1 1 calc R
H34E H 0.4707 0.5483 0.0981 0.061 Uiso 1 1 calc R
C344 C 0.4995(10) 0.6240(6) 0.0901(4) 0.046(4) Uani 1 1 d .
H34F H 0.4739 0.6235 0.0685 0.055 Uiso 1 1 calc R
H34G H 0.5516 0.6450 0.0908 0.055 Uiso 1 1 calc R
C345 C 0.4356(10) 0.6470(6) 0.1117(3) 0.036(4) Uani 1 1 d .
H34H H 0.3865 0.6238 0.1127 0.043 Uiso 1 1 calc R
H34I H 0.4635 0.6502 0.1329 0.043 Uiso 1 1 calc R
C346 C 0.4042(10) 0.6977(6) 0.1007(3) 0.042(4) Uani 1 1 d .
H34J H 0.4535 0.7198 0.0976 0.050 Uiso 1 1 calc R
H34K H 0.3709 0.6939 0.0804 0.050 Uiso 1 1 calc R
C347 C 0.3190(12) 0.7712(6) 0.1136(4) 0.047(4) Uani 1 1 d .
H34L H 0.2825 0.7684 0.0940 0.056 Uiso 1 1 calc R
H34M H 0.3674 0.7937 0.1099 0.056 Uiso 1 1 calc R
C348 C 0.2684(9) 0.7940(5) 0.1381(3) 0.027(3) Uani 1 1 d .
C349 C 0.3083(10) 0.8241(6) 0.1603(4) 0.040(4) Uani 1 1 d .
H34N H 0.3682 0.8282 0.1601 0.048 Uiso 1 1 calc R
C350 C 0.1381(11) 0.8135(8) 0.1614(5) 0.065(6) Uani 1 1 d .
H35A H 0.0784 0.8098 0.1622 0.078 Uiso 1 1 calc R
C351 C 0.1836(12) 0.8436(7) 0.1826(4) 0.053(5) Uani 1 1 d .
H35B H 0.1545 0.8615 0.1976 0.063 Uiso 1 1 calc R
C352 C 0.1796(10) 0.7887(8) 0.1390(4) 0.056(5) Uani 1 1 d .
H35C H 0.1485 0.7681 0.1242 0.067 Uiso 1 1 calc R
C353 C 0.6044(19) 0.3787(7) -0.0616(5) 0.100(9) Uani 1 1 d .
H35D H 0.5460 0.3743 -0.0551 0.120 Uiso 1 1 calc R
H35E H 0.6045 0.3697 -0.0838 0.120 Uiso 1 1 calc R
C354 C 0.632(2) 0.4317(8) -0.0567(5) 0.121(12) Uani 1 1 d .
H35F H 0.5925 0.4552 -0.0682 0.145 Uiso 1 1 calc R
H35G H 0.6901 0.4367 -0.0636 0.145 Uiso 1 1 calc R
O401 O 0.5647(6) 0.7264(4) 0.3325(2) 0.035(2) Uani 1 1 d .
O402 O 0.5582(7) 0.8509(4) 0.3352(2) 0.045(3) Uani 1 1 d .
O403 O 0.6792(7) 0.8962(5) 0.2870(3) 0.050(3) Uani 1 1 d .
O404 O 0.7881(8) 0.8369(5) 0.2293(3) 0.055(3) Uani 1 1 d .
O405 O 0.7878(7) 0.7096(4) 0.2301(2) 0.043(3) Uani 1 1 d .
O406 O 0.6717(7) 0.6550(4) 0.2819(2) 0.041(3) Uani 1 1 d .
O407 O 0.8595(7) 0.7192(4) 0.4282(2) 0.045(3) Uani 1 1 d .
O408 O 0.8615(7) 0.8495(5) 0.4281(2) 0.048(3) Uani 1 1 d .
O409 O 0.9824(7) 0.9121(5) 0.3785(3) 0.060(3) Uani 1 1 d .
O410 O 1.0723(7) 0.8328(4) 0.3285(3) 0.051(3) Uani 1 1 d .
O411 O 1.0854(6) 0.7086(4) 0.3270(2) 0.040(3) Uani 1 1 d .
O412 O 0.9667(6) 0.6544(4) 0.3756(2) 0.036(2) Uani 1 1 d .
N401 N 0.6383(7) 0.6692(5) 0.3649(3) 0.033(3) Uani 1 1 d .
N402 N 0.5937(7) 0.7417(5) 0.3851(3) 0.036(3) Uani 1 1 d .
N403 N 0.5924(7) 0.8328(5) 0.3858(3) 0.036(3) Uani 1 1 d .
N404 N 0.6353(8) 0.9058(5) 0.3672(3) 0.042(3) Uani 1 1 d .
N405 N 0.7247(9) 0.9414(6) 0.3306(3) 0.049(4) Uani 1 1 d .
N406 N 0.8127(8) 0.9344(5) 0.2935(3) 0.049(4) Uani 1 1 d .
N407 N 0.8862(8) 0.8893(6) 0.2547(3) 0.050(3) Uani 1 1 d .
N408 N 0.9318(9) 0.8195(6) 0.2339(3) 0.049(4) Uani 1 1 d .
N409 N 0.9304(7) 0.7286(5) 0.2380(3) 0.034(3) Uani 1 1 d .
N410 N 0.8857(8) 0.6550(5) 0.2545(3) 0.035(3) Uani 1 1 d .
N411 N 0.8010(8) 0.6139(5) 0.2923(2) 0.038(3) Uani 1 1 d .
N412 N 0.7135(7) 0.6186(5) 0.3296(2) 0.037(3) Uani 1 1 d .
N413 N 0.7563(8) 0.6664(5) 0.4037(3) 0.035(3) Uani 1 1 d .
N414 N 0.7140(7) 0.7392(5) 0.4229(3) 0.036(3) Uani 1 1 d .
N415 N 0.7166(8) 0.8305(5) 0.4232(3) 0.042(3) Uani 1 1 d .
N416 N 0.7624(9) 0.9026(5) 0.4028(3) 0.050(4) Uani 1 1 d .
N417 N 0.8477(8) 0.9470(6) 0.3684(3) 0.050(4) Uani 1 1 d .
N418 N 0.9352(9) 0.9425(6) 0.3303(3) 0.052(4) Uani 1 1 d .
N419 N 1.0059(8) 0.8899(5) 0.2947(3) 0.049(3) Uani 1 1 d .
N420 N 1.0426(9) 0.8147(5) 0.2761(3) 0.047(3) Uani 1 1 d .
N421 N 1.0547(8) 0.7247(5) 0.2749(3) 0.042(3) Uani 1 1 d .
N422 N 1.0038(8) 0.6561(5) 0.2940(3) 0.039(3) Uani 1 1 d .
N423 N 0.9226(7) 0.6108(5) 0.3313(2) 0.033(3) Uani 1 1 d .
N424 N 0.8341(7) 0.6168(6) 0.3681(3) 0.040(3) Uani 1 1 d .
N425 N 0.3908(8) 0.8322(5) 0.2346(3) 0.037(3) Uani 1 1 d .
N426 N 0.6433(7) 0.7921(5) 0.2901(3) 0.033(3) Uani 1 1 d .
H42A H 0.6104 0.7753 0.3044 0.039 Uiso 1 1 calc R
H42B H 0.6391 0.8274 0.2936 0.039 Uiso 1 1 calc R
N427 N 0.9907(8) 0.7630(5) 0.3706(3) 0.038(3) Uani 1 1 d .
H42C H 0.9849 0.7273 0.3715 0.045 Uiso 1 1 calc R
H42D H 1.0269 0.7706 0.3547 0.045 Uiso 1 1 calc R
N428 N 1.1667(7) 0.6806(5) 0.4404(3) 0.048(4) Uani 1 1 d .
N429 N 0.2764(8) 0.9577(6) 0.1961(4) 0.054(4) Uani 1 1 d .
H42E H 0.2741 0.9573 0.1741 0.064 Uiso 1 1 calc R
H42F H 0.2197 0.9590 0.2022 0.064 Uiso 1 1 calc R
N430 N 0.4024(8) 0.9425(5) 0.2425(3) 0.047(3) Uani 1 1 d .
H43A H 0.4058 0.9301 0.2631 0.057 Uiso 1 1 calc R
H43B H 0.4586 0.9464 0.2363 0.057 Uiso 1 1 calc R
C401 C 0.5970(9) 0.7128(6) 0.3589(3) 0.037(4) Uani 1 1 d .
C402 C 0.5430(9) 0.7856(6) 0.3872(3) 0.041(4) Uani 1 1 d .
H40A H 0.5153 0.7847 0.4070 0.049 Uiso 1 1 calc R
H40B H 0.4976 0.7854 0.3701 0.049 Uiso 1 1 calc R
C403 C 0.5927(9) 0.8618(7) 0.3611(3) 0.038(4) Uani 1 1 d .
C404 C 0.6441(11) 0.9456(7) 0.3441(4) 0.054(5) Uani 1 1 d .
H40C H 0.5972 0.9428 0.3276 0.065 Uiso 1 1 calc R
H40D H 0.6400 0.9791 0.3540 0.065 Uiso 1 1 calc R
C405 C 0.7351(11) 0.9225(6) 0.3019(4) 0.043(4) Uani 1 1 d .
C406 C 0.8304(11) 0.9313(8) 0.2605(4) 0.055(5) Uani 1 1 d .
H40E H 0.7761 0.9273 0.2477 0.066 Uiso 1 1 calc R
H40F H 0.8573 0.9632 0.2544 0.066 Uiso 1 1 calc R
C407 C 0.8600(12) 0.8474(8) 0.2388(4) 0.054(5) Uani 1 1 d .
C408 C 0.9302(11) 0.7718(7) 0.2178(4) 0.052(5) Uani 1 1 d .
H40G H 0.9804 0.7699 0.2054 0.062 Uiso 1 1 calc R
H40H H 0.8786 0.7705 0.2032 0.062 Uiso 1 1 calc R
C409 C 0.8594(10) 0.6983(6) 0.2394(3) 0.037(4) Uani 1 1 d .
C410 C 0.8274(8) 0.6148(6) 0.2611(3) 0.032(3) Uani 1 1 d .
H41A H 0.7760 0.6177 0.2466 0.038 Uiso 1 1 calc R
H41B H 0.8547 0.5820 0.2570 0.038 Uiso 1 1 calc R
C411 C 0.7237(12) 0.6317(6) 0.2986(4) 0.043(4) Uani 1 1 d .
C412 C 0.6345(8) 0.6276(6) 0.3436(3) 0.035(4) Uani 1 1 d .
H41C H 0.5891 0.6342 0.3269 0.042 Uiso 1 1 calc R
H41D H 0.6187 0.5967 0.3547 0.042 Uiso 1 1 calc R
C413 C 0.6668(10) 0.6656(6) 0.3975(3) 0.037(4) Uani 1 1 d .
H41E H 0.6404 0.6362 0.4076 0.044 Uiso 1 1 calc R
C414 C 0.6389(9) 0.7160(6) 0.4109(3) 0.036(4) Uani 1 1 d .
H41F H 0.6001 0.7100 0.4278 0.043 Uiso 1 1 calc R
C415 C 0.6392(8) 0.8562(6) 0.4130(4) 0.038(3) Uani 1 1 d .
H41G H 0.6018 0.8614 0.4304 0.045 Uiso 1 1 calc R
C416 C 0.6664(8) 0.9074(6) 0.3989(4) 0.038(3) Uani 1 1 d .
H41H H 0.6449 0.9373 0.4101 0.045 Uiso 1 1 calc R
C417 C 0.8009(10) 0.9698(6) 0.3425(4) 0.044(4) Uani 1 1 d .
H41I H 0.7866 1.0058 0.3469 0.053 Uiso 1 1 calc R
C418 C 0.8585(12) 0.9663(7) 0.3158(5) 0.060(5) Uani 1 1 d .
H41J H 0.8706 1.0002 0.3070 0.071 Uiso 1 1 calc R
C419 C 0.9788(9) 0.8925(7) 0.2607(4) 0.047(4) Uani 1 1 d .
H41K H 1.0042 0.9218 0.2500 0.057 Uiso 1 1 calc R
C420 C 1.0077(11) 0.8410(6) 0.2487(4) 0.045(4) Uani 1 1 d .
H42D H 1.0519 0.8455 0.2335 0.054 Uiso 1 1 calc R
C421 C 1.0099(9) 0.7016(6) 0.2485(4) 0.037(4) Uani 1 1 d .
H42E H 1.0475 0.6962 0.2312 0.044 Uiso 1 1 calc R
C422 C 0.9776(9) 0.6514(6) 0.2611(3) 0.039(4) Uani 1 1 d .
H42F H 1.0026 0.6212 0.2513 0.046 Uiso 1 1 calc R
C423 C 0.8467(9) 0.5861(6) 0.3172(3) 0.035(3) Uani 1 1 d .
H42G H 0.8580 0.5504 0.3112 0.042 Uiso 1 1 calc R
C424 C 0.7819(9) 0.5894(6) 0.3436(3) 0.034(4) Uani 1 1 d .
H42H H 0.7632 0.5554 0.3506 0.041 Uiso 1 1 calc R
C425 C 0.7859(10) 0.7088(6) 0.4195(3) 0.037(4) Uani 1 1 d .
C426 C 0.7204(11) 0.7848(7) 0.4417(3) 0.046(4) Uani 1 1 d .
H42I H 0.6735 0.7852 0.4556 0.055 Uiso 1 1 calc R
H42J H 0.7748 0.7842 0.4547 0.055 Uiso 1 1 calc R
C427 C 0.7875(11) 0.8596(7) 0.4191(4) 0.046(4) Uani 1 1 d .
C428 C 0.8200(11) 0.9432(7) 0.3993(4) 0.053(5) Uani 1 1 d .
H42K H 0.8704 0.9386 0.4142 0.064 Uiso 1 1 calc R
H42L H 0.7921 0.9753 0.4046 0.064 Uiso 1 1 calc R
C429 C 0.9264(10) 0.9318(7) 0.3600(5) 0.052(5) Uani 1 1 d .
C430 C 1.0089(11) 0.9338(7) 0.3150(4) 0.051(4) Uani 1 1 d .
H43B H 1.0575 0.9298 0.3307 0.062 Uiso 1 1 calc R
H43C H 1.0202 0.9641 0.3025 0.062 Uiso 1 1 calc R
C431 C 1.0453(10) 0.8441(6) 0.3033(4) 0.042(4) Uani 1 1 d .
C432 C 1.1014(10) 0.7720(6) 0.2744(4) 0.047(4) Uani 1 1 d .
H43D H 1.1311 0.7743 0.2552 0.056 Uiso 1 1 calc R
H43E H 1.1446 0.7732 0.2923 0.056 Uiso 1 1 calc R
C433 C 1.0519(8) 0.6971(6) 0.3004(3) 0.030(3) Uani 1 1 d .
C434 C 1.0019(8) 0.6136(7) 0.3155(3) 0.039(4) Uani 1 1 d .
H43F H 1.0506 0.6167 0.3314 0.047 Uiso 1 1 calc R
H43G H 1.0091 0.5818 0.3040 0.047 Uiso 1 1 calc R
C435 C 0.9136(10) 0.6294(5) 0.3595(3) 0.035(4) Uani 1 1 d .
C436 C 0.8099(10) 0.6245(6) 0.3997(3) 0.037(4) Uani 1 1 d .
H43H H 0.7808 0.5937 0.4063 0.045 Uiso 1 1 calc R
H43I H 0.8624 0.6287 0.4136 0.045 Uiso 1 1 calc R
C437 C 0.4745(10) 0.8258(6) 0.2386(3) 0.038(4) Uani 1 1 d .
H43J H 0.5103 0.8496 0.2295 0.046 Uiso 1 1 calc R
C438 C 0.3441(10) 0.7973(7) 0.2466(3) 0.043(4) Uani 1 1 d .
H43K H 0.2840 0.8013 0.2441 0.052 Uiso 1 1 calc R
C439 C 0.3749(12) 0.7559(8) 0.2622(4) 0.058(5) Uani 1 1 d .
H43L H 0.3369 0.7320 0.2700 0.070 Uiso 1 1 calc R
C440 C 0.4629(11) 0.7488(6) 0.2668(4) 0.044(4) Uani 1 1 d .
H44A H 0.4870 0.7200 0.2772 0.052 Uiso 1 1 calc R
C441 C 0.5122(10) 0.7858(6) 0.2553(3) 0.036(4) Uani 1 1 d .
C442 C 0.6087(9) 0.7807(7) 0.2588(3) 0.044(4) Uani 1 1 d .
H44B H 0.6246 0.7457 0.2534 0.052 Uiso 1 1 calc R
H44C H 0.6339 0.8039 0.2441 0.052 Uiso 1 1 calc R
C443 C 0.7355(10) 0.7761(7) 0.2957(3) 0.043(4) Uani 1 1 d .
H44D H 0.7393 0.7392 0.2923 0.051 Uiso 1 1 calc R
H44E H 0.7691 0.7930 0.2803 0.051 Uiso 1 1 calc R
C444 C 0.7743(9) 0.7880(6) 0.3275(4) 0.039(4) Uani 1 1 d .
H44F H 0.7392 0.7730 0.3431 0.047 Uiso 1 1 calc R
H44G H 0.7753 0.8251 0.3305 0.047 Uiso 1 1 calc R
C445 C 0.8645(9) 0.7674(7) 0.3322(3) 0.040(4) Uani 1 1 d .
H44H H 0.8632 0.7300 0.3320 0.048 Uiso 1 1 calc R
H44I H 0.8980 0.7789 0.3150 0.048 Uiso 1 1 calc R
C446 C 0.9060(9) 0.7857(6) 0.3626(3) 0.037(4) Uani 1 1 d .
H44J H 0.9122 0.8229 0.3618 0.045 Uiso 1 1 calc R
H44K H 0.8684 0.7777 0.3793 0.045 Uiso 1 1 calc R
C447 C 1.0307(10) 0.7812(6) 0.4004(4) 0.041(4) Uani 1 1 d .
H44L H 0.9886 0.7797 0.4163 0.049 Uiso 1 1 calc R
H44M H 1.0476 0.8170 0.3982 0.049 Uiso 1 1 calc R
C448 C 1.1086(9) 0.7503(6) 0.4115(3) 0.038(4) Uani 1 1 d .
C449 C 1.1905(10) 0.7678(7) 0.4059(5) 0.057(5) Uani 1 1 d .
H44N H 1.1980 0.7970 0.3936 0.068 Uiso 1 1 calc R
C450 C 1.2617(13) 0.7403(8) 0.4192(6) 0.082(7) Uani 1 1 d .
H45A H 1.3185 0.7507 0.4168 0.099 Uiso 1 1 calc R
C451 C 1.2436(12) 0.6970(8) 0.4362(5) 0.065(6) Uani 1 1 d .
H45C H 1.2904 0.6781 0.4452 0.078 Uiso 1 1 calc R
C452 C 1.0985(9) 0.7075(6) 0.4281(4) 0.041(4) Uani 1 1 d .
H45D H 1.0427 0.6961 0.4313 0.049 Uiso 1 1 calc R
C453 C 0.3246(12) 1.0024(7) 0.2082(5) 0.059(5) Uani 1 1 d .
H45E H 0.3730 1.0090 0.1955 0.071 Uiso 1 1 calc R
H45F H 0.2873 1.0325 0.2072 0.071 Uiso 1 1 calc R
C454 C 0.3567(11) 0.9928(7) 0.2408(4) 0.050(4) Uani 1 1 d .
H45H H 0.3085 0.9921 0.2542 0.060 Uiso 1 1 calc R
H45G H 0.3961 1.0201 0.2482 0.060 Uiso 1 1 calc R
N501 N 0.9887(8) 0.4832(7) 0.2718(5) 0.113(9) Uani 1 1 d D
O501 O 0.9743(12) 0.5227(7) 0.2577(5) 0.121(7) Uani 1 1 d D
O502 O 1.0038(19) 0.4836(8) 0.2999(5) 0.174(12) Uani 1 1 d D
O503 O 0.9884(15) 0.4427(8) 0.2578(5) 0.133(7) Uani 1 1 d D
N502 N 0.4379(12) 0.5711(15) 0.2987(7) 0.26(3) Uani 1 1 d D
O504 O 0.4524(18) 0.6209(16) 0.2935(6) 0.204(13) Uani 1 1 d D
O505 O 0.411(2) 0.5433(12) 0.2744(6) 0.202(13) Uani 1 1 d D
O506 O 0.440(3) 0.5390(19) 0.3188(9) 0.36(3) Uani 1 1 d D
N503 N 0.726(3) 0.5733(17) -0.0903(14) 0.49(9) Uani 1 1 d D
O507 O 0.708(3) 0.609(2) -0.0630(8) 0.27(2) Uani 1 1 d D
O508 O 0.642(3) 0.5588(13) -0.0772(5) 0.27(2) Uani 1 1 d D
O509 O 0.807(6) 0.580(3) -0.108(2) 1.28(19) Uani 1 1 d D
N504 N 0.6748(12) 0.5023(7) 0.2557(4) 0.094(7) Uani 1 1 d D
O510 O 0.6427(12) 0.4614(7) 0.2516(5) 0.124(7) Uani 1 1 d D
O511 O 0.6384(16) 0.5331(7) 0.2700(4) 0.134(8) Uani 1 1 d D
O512 O 0.7402(19) 0.5103(14) 0.2455(9) 0.38(4) Uani 1 1 d D
N505 N 0.967(3) 0.689(3) 0.1626(16) 0.73(8) Uani 1 1 d D
O513 O 0.954(2) 0.645(2) 0.1808(9) 0.39(5) Uani 1 1 d D
O514 O 0.946(2) 0.6396(13) 0.151(2) 0.40(5) Uani 1 1 d D
O515 O 0.969(5) 0.708(5) 0.1314(14) 0.73(8) Uani 1 1 d D
N506 N 0.854(3) 0.3743(13) -0.0869(6) 0.24(3) Uani 1 1 d D
O516 O 0.8403(13) 0.3322(9) -0.0683(5) 0.113(7) Uani 1 1 d D
O517 O 0.7678(19) 0.3870(14) -0.0931(7) 0.210(14) Uani 1 1 d D
O518 O 0.935(7) 0.391(3) -0.0937(14) 0.96(13) Uani 1 1 d D
N507 N 0.9313(10) -0.0663(6) 0.1879(2) 0.078(6) Uani 1 1 d D
O519 O 0.9847(11) -0.0983(6) 0.1835(3) 0.093(5) Uani 1 1 d D
O520 O 0.9472(10) -0.0241(6) 0.1985(4) 0.083(5) Uani 1 1 d D
O521 O 0.8565(12) -0.0774(7) 0.1814(4) 0.107(6) Uani 1 1 d D
N508 N 0.6210(10) 0.0252(4) 0.2838(3) 0.073(5) Uani 1 1 d D
O522 O 0.6331(10) 0.0530(6) 0.3075(4) 0.081(4) Uani 1 1 d D
O523 O 0.5484(10) 0.0097(7) 0.2742(4) 0.104(6) Uani 1 1 d D
O524 O 0.6824(11) 0.0114(6) 0.2686(4) 0.105(6) Uani 1 1 d D
N509 N 1.1942(10) 0.9118(9) 0.2733(6) 0.117(11) Uani 1 1 d D
O525 O 1.206(2) 0.8672(9) 0.2709(10) 0.24(2) Uani 1 1 d D
O526 O 1.2128(16) 0.9394(10) 0.2951(6) 0.155(12) Uani 1 1 d D
O527 O 1.1581(15) 0.9272(12) 0.2494(7) 0.23(2) Uani 1 1 d D
N510 N 0.5034(13) 0.7975(12) 0.4697(4) 0.17(2) Uani 1 1 d D
O528 O 0.528(3) 0.8409(19) 0.4714(10) 0.36(3) Uani 1 1 d D
O529 O 0.5386(13) 0.7631(11) 0.4836(5) 0.147(10) Uani 1 1 d D
O530 O 0.4416(15) 0.7807(16) 0.4545(6) 0.24(2) Uani 1 1 d D
N511 N 1.4404(14) 0.6173(14) 0.4078(8) 0.28(3) Uani 1 1 d D
O531 O 1.3785(11) 0.6022(7) 0.4201(4) 0.109(6) Uani 1 1 d D
O532 O 1.4630(14) 0.6602(11) 0.4040(6) 0.156(10) Uani 1 1 d D
O533 O 1.490(3) 0.589(2) 0.397(2) 0.92(13) Uani 1 1 d D
N512 N 0.4415(8) 0.5177(7) 0.5426(4) 0.086(5) Uani 1 1 d D
O534 O 0.4259(17) 0.5412(15) 0.5743(7) 0.246(18) Uani 1 1 d D
O535 O 0.4479(12) 0.4573(7) 0.5403(5) 0.129(7) Uani 1 1 d D
O536 O 0.445(2) 0.5682(15) 0.5218(10) 0.38(3) Uani 1 1 d D
O1E O 0.3817(17) 0.6262(16) 0.5058(7) 0.283(15) Uani 1 1 d D
C1E C 0.451(2) 0.6705(16) 0.4736(9) 0.167(15) Uani 1 1 d D
C2E C 0.386(2) 0.6930(11) 0.4881(7) 0.163(11) Uani 1 1 d D
O2E O 0.8393(14) 0.3947(14) 0.6131(6) 0.207(13) Uani 1 1 d D
C3E C 0.723(2) 0.4449(16) 0.5924(8) 0.166(16) Uani 1 1 d D
C4E C 0.850(4) 0.4799(14) 0.6023(10) 0.29(3) Uani 1 1 d D
O3E O 0.722(2) 0.5576(12) 0.5799(7) 0.241(10) Uiso 1 1 d D
C5E C 0.654(2) 0.5715(13) 0.5292(7) 0.142(11) Uiso 1 1 d D
C6E C 0.605(2) 0.5419(19) 0.5487(11) 0.241(10) Uiso 1 1 d D
O4E O 1.1830(17) 0.6221(14) 0.2438(7) 0.196(13) Uani 1 1 d D
C7E C 1.191(3) 0.600(2) 0.2821(14) 0.42(5) Uani 1 1 d D
C8E C 1.229(3) 0.656(3) 0.2727(10) 0.33(5) Uani 1 1 d D
O1W O 0.4200(7) -0.1028(6) 0.3028(3) 0.068(4) Uani 1 1 d U
O2W O 0.3609(10) 1.1194(7) 0.2679(3) 0.088(4) Uani 1 1 d U
O3W O 0.4375(10) 0.8956(11) 0.4258(6) 0.175(10) Uani 1 1 d U
O4W O 0.5122(11) 0.8626(7) 0.1629(4) 0.110(6) Uani 1 1 d U
O5W O 0.7267(15) 0.1382(7) 0.3638(5) 0.142(9) Uani 1 1 d U
O6W O 0.8575(12) 0.5077(7) 0.2045(4) 0.115(6) Uani 1 1 d U
O7W O 1.2212(12) 0.4759(6) 0.4670(4) 0.104(6) Uani 1 1 d U
O8W O 0.7632(13) 0.1206(10) 0.3066(4) 0.140(8) Uani 1 1 d U
O9W O 0.3716(10) 0.5247(7) 0.4613(4) 0.105(6) Uani 1 1 d U
O10W O 0.9035(15) 0.5289(10) 0.1465(6) 0.162(9) Uani 1 1 d U
O11W O 0.6629(13) 0.8793(9) 0.1924(5) 0.144(9) Uani 1 1 d U
O12W O 0.6785(12) 0.8189(9) 0.5146(4) 0.140(9) Uani 1 1 d U
O13W O 0.965(4) 0.797(3) 0.0979(18) 0.51(4) Uani 1 1 d U
O14W O 0.7447(12) 0.5237(7) -0.0077(5) 0.118(7) Uani 1 1 d U
O15W O 1.2577(12) 0.7436(9) 0.3330(5) 0.136(8) Uani 1 1 d U
O16W O 0.471(2) 0.4432(10) 0.2661(7) 0.210(13) Uani 1 1 d U
O17W O 0.3957(16) 0.3654(10) 0.2746(5) 0.158(9) Uani 1 1 d U
O18W O 1.2534(14) 0.2191(10) 0.4881(6) 0.160(9) Uani 1 1 d U
O19W O 0.8452(13) 0.1005(11) 0.0567(4) 0.156(10) Uani 1 1 d U
O20W O 0.9770(17) 0.1782(9) 0.3180(6) 0.165(9) Uani 1 1 d U
O21W O 1.0352(15) 0.3416(10) 0.2776(6) 0.160(9) Uani 1 1 d U
O22W O 1.2238(13) 0.2152(10) 0.3747(6) 0.159(9) Uani 1 1 d U
O23W O 0.3446(17) 0.5300(11) 0.3694(6) 0.175(10) Uani 1 1 d U
O24W O 0.6995(13) 0.8527(13) 0.5774(5) 0.188(13) Uani 1 1 d U
O25W O 1.2828(17) 0.8438(13) 0.3357(9) 0.228(15) Uani 1 1 d U
O26W O 0.7164(17) 0.4702(11) -0.1277(5) 0.177(11) Uani 1 1 d U
O27W O 1.0907(18) 0.5667(12) 0.2059(7) 0.205(13) Uani 1 1 d U
O28W O 0.668(2) 0.6473(10) 0.4759(5) 0.199(13) Uani 1 1 d U
O29W O 0.861(2) 0.8255(8) 0.1473(5) 0.189(12) Uani 1 1 d U
O30W O 1.2013(17) 0.1685(15) 0.4311(9) 0.242(16) Uani 1 1 d U
O31W O 0.3304(15) 0.2991(14) 0.3816(10) 0.266(19) Uani 1 1 d U
O32W O 0.421(3) 0.4958(12) -0.0461(5) 0.263(19) Uani 1 1 d U
O33W O 1.178(2) 0.4366(13) 0.3345(7) 0.204(12) Uani 1 1 d U
O34W O 1.2738(16) 0.4479(13) 0.3952(8) 0.223(15) Uani 1 1 d U
O35W O 0.0990(19) 0.4565(12) 0.2087(7) 0.205(13) Uani 1 1 d U
O36W O 0.289(2) 0.3580(10) 0.0870(6) 0.226(15) Uani 1 1 d U
O37W O 0.0466(19) 0.4705(14) 0.1374(12) 0.29(2) Uani 1 1 d U
O38W O 0.685(3) 0.7918(15) -0.0431(8) 0.33(3) Uani 1 1 d U
O39W O 1.1893(16) 0.2591(19) 0.2130(11) 0.34(3) Uani 1 1 d U
O40W O 0.268(2) 0.362(2) 0.1892(8) 0.30(2) Uani 1 1 d U
O41W O 0.177(3) 0.4233(14) 0.0394(13) 0.31(2) Uani 1 1 d U
O42W O 0.851(3) 0.8050(19) 0.0425(12) 0.35(3) Uani 1 1 d U
O43W O 1.093(2) 0.0890(16) 0.5169(9) 0.29(2) Uani 1 1 d U
O44W O 0.969(3) 0.3376(17) 0.0716(9) 0.30(2) Uani 1 1 d U
O45W O 0.5771(8) -0.0491(5) 0.2214(3) 0.068(4) Uani 1 1 d U
O46W O 0.7128(10) 0.9116(9) 0.4849(5) 0.137(8) Uani 1 1 d U
O47W O 1.1914(8) 0.7235(5) 0.2183(3) 0.071(4) Uani 1 1 d U
O48W O 0.4503(15) -0.0406(7) 0.1418(5) 0.123(7) Uani 1 1 d U
O49W O 1.362(2) 0.6833(19) 0.3429(9) 0.29(2) Uani 1 1 d U
O50W O 0.984(3) 0.4919(18) 0.5713(11) 0.31(2) Uani 1 1 d U
O51W O 0.6939(19) 1.0497(8) 0.3950(5) 0.177(12) Uani 1 1 d U
O52W O 1.281(2) 0.3561(15) 0.3265(10) 0.28(2) Uani 1 1 d U
O53W O 0.059(3) 0.403(2) 0.1531(13) 0.37(3) Uani 1 1 d U
O54W O 0.277(3) 0.4448(17) 0.2219(12) 0.35(3) Uani 1 1 d U
O55W O 1.1157(19) 0.023(2) 0.1959(14) 0.41(3) Uani 1 1 d U
O56W O 0.622(4) -0.0796(17) 0.1018(12) 0.35(3) Uani 1 1 d U
O57W O 0.994(3) 0.554(3) 0.5368(15) 0.41(3) Uani 1 1 d U
O58W O 1.126(4) 0.047(2) 0.2636(15) 0.41(3) Uani 1 1 d U
O59W O 0.728(2) 0.881(2) 0.1227(13) 0.38(3) Uani 1 1 d U
O60W O 1.095(4) 0.161(2) 0.5006(18) 0.48(4) Uani 1 1 d U
O61W O 1.201(2) 0.151(2) 0.2373(17) 0.47(4) Uani 1 1 d U
O62W O 0.1774(18) 0.194(2) 0.1226(10) 0.42(3) Uani 1 1 d U
O63W O 1.183(2) 0.1191(17) 0.1683(9) 0.266(16) Uiso 1 1 d .
O64W O 1.012(4) 0.173(3) -0.0262(19) 0.52(5) Uani 1 1 d U
O65W O 0.977(3) 0.581(2) 0.0628(16) 0.41(3) Uani 1 1 d U
O66W O 1.157(3) 0.300(2) 0.2998(15) 0.42(3) Uani 1 1 d U
O67W O 0.524(8) 0.407(5) -0.131(2) 0.72(7) Uani 1 1 d U
O68W O 1.095(4) -0.045(2) 0.1406(16) 0.49(4) Uani 1 1 d U
O69W O 0.932(5) 0.593(3) 0.5685(17) 0.45(4) Uani 1 1 d U
O70W O 1.274(3) 0.311(2) 0.2307(17) 0.39(3) Uani 1 1 d U
O71W O 0.761(4) 0.893(2) 0.0198(12) 0.41(3) Uani 1 1 d U
O72W O 1.226(5) 0.507(3) 0.2984(17) 0.47(4) Uani 1 1 d U
O73W O 1.008(3) 0.133(3) 0.0648(16) 0.44(4) Uani 1 1 d U
O74W O 1.144(2) 0.1975(17) 0.3144(7) 0.250(17) Uani 1 1 d U
O75W O 1.202(4) 0.170(3) 0.0279(15) 0.44(4) Uani 1 1 d U
O76W O 0.066(4) 0.257(3) 0.0648(18) 0.47(4) Uani 1 1 d U
O77W O 0.041(3) 0.438(2) 0.0591(17) 0.41(3) Uani 1 1 d U
O78W O 0.9772(14) 0.0516(10) 0.2754(6) 0.192(13) Uani 1 1 d U
O79W O 0.987(5) 0.204(4) -0.080(2) 0.60(6) Uani 1 1 d U
O80W O 0.160(3) 0.036(2) 0.3512(16) 0.41(3) Uani 1 1 d U
O81W O 0.163(3) 0.328(2) 0.1377(19) 0.46(4) Uani 1 1 d U
O82W O 0.128(5) 0.510(3) -0.0280(15) 0.53(5) Uani 1 1 d U
O83W O 0.929(3) 1.065(2) 0.3932(17) 0.38(3) Uani 1 1 d U
O84W O 0.455(4) 0.3548(15) 0.0147(10) 0.35(3) Uani 1 1 d U
O85W O 0.4504(19) 0.4181(17) -0.0078(13) 0.33(3) Uani 1 1 d U
O86W O 0.953(4) 1.080(2) 0.3499(18) 0.39(3) Uani 1 1 d U

loop_
_atom_site_aniso_label
_atom_site_aniso_U_11
_atom_site_aniso_U_22
_atom_site_aniso_U_33
_atom_site_aniso_U_23
_atom_site_aniso_U_13
_atom_site_aniso_U_12
Pt1 0.0610(4) 0.0363(4) 0.0577(4) -0.0092(4) -0.0283(3) 0.0045(3)
Pt2 0.0501(4) 0.0457(4) 0.0363(3) 0.0024(3) 0.0086(3) 0.0055(3)
Pt3 0.0984(6) 0.0337(4) 0.0338(3) -0.0061(3) 0.0106(3) -0.0017(4)
Pt4 0.0381(3) 0.0369(4) 0.0408(3) -0.0044(3) 0.0011(2) 0.0031(3)
O101 0.049(7) 0.052(8) 0.050(7) -0.009(6) -0.002(5) 0.003(5)
O102 0.048(6) 0.039(7) 0.046(6) -0.001(5) 0.001(5) -0.009(5)
O103 0.053(7) 0.033(7) 0.052(7) -0.008(6) -0.006(5) -0.005(5)
O104 0.060(7) 0.038(7) 0.041(6) 0.008(5) 0.018(5) -0.005(5)
O105 0.047(7) 0.068(9) 0.062(8) -0.017(7) 0.015(6) -0.020(6)
O106 0.059(8) 0.060(9) 0.054(7) -0.011(7) 0.007(6) -0.002(6)
O107 0.034(6) 0.083(10) 0.036(6) 0.015(6) -0.010(5) -0.001(6)
O108 0.056(7) 0.049(8) 0.042(6) 0.003(6) -0.001(5) -0.010(6)
O109 0.048(6) 0.029(6) 0.043(6) 0.005(5) -0.002(5) -0.013(5)
O110 0.042(6) 0.057(8) 0.048(6) 0.011(6) 0.004(5) -0.009(5)
O111 0.054(7) 0.043(7) 0.045(6) 0.008(6) 0.009(5) -0.013(5)
O112 0.048(7) 0.061(8) 0.049(7) 0.007(6) -0.013(5) 0.000(6)
N101 0.052(8) 0.066(10) 0.032(7) 0.011(7) -0.010(6) 0.005(7)
N102 0.037(7) 0.063(10) 0.034(7) -0.006(7) 0.003(6) 0.013(7)
N103 0.042(8) 0.053(9) 0.044(7) 0.006(7) -0.010(6) -0.013(6)
N104 0.035(7) 0.036(8) 0.040(7) -0.007(6) -0.013(6) -0.001(6)
N105 0.048(7) 0.028(8) 0.048(7) 0.001(7) -0.005(6) -0.004(6)
N106 0.043(7) 0.053(9) 0.033(7) 0.007(7) 0.006(6) 0.005(6)
N107 0.074(10) 0.040(8) 0.025(6) 0.011(6) 0.024(6) -0.002(7)
N108 0.046(8) 0.046(9) 0.038(7) 0.001(7) 0.011(6) -0.003(6)
N109 0.048(8) 0.048(9) 0.031(7) -0.008(6) 0.004(6) -0.004(6)
N110 0.054(9) 0.044(9) 0.069(10) -0.014(8) 0.015(7) -0.009(7)
N111 0.039(8) 0.080(12) 0.051(8) -0.019(8) -0.003(7) 0.002(7)
N112 0.049(8) 0.063(10) 0.052(8) -0.010(8) -0.013(6) -0.011(8)
N113 0.034(7) 0.085(12) 0.037(7) 0.009(8) -0.001(6) 0.005(7)
N114 0.039(7) 0.060(10) 0.027(6) -0.003(6) -0.011(5) -0.001(6)
N115 0.035(7) 0.041(8) 0.048(8) 0.013(7) -0.009(6) 0.005(6)
N116 0.036(7) 0.038(8) 0.042(7) 0.016(6) -0.011(6) -0.003(6)
N117 0.058(8) 0.031(8) 0.038(7) -0.007(6) -0.007(6) -0.021(6)
N118 0.037(7) 0.038(8) 0.047(7) 0.003(7) 0.003(6) -0.001(6)
N119 0.036(6) 0.033(8) 0.041(6) 0.001(6) 0.005(5) -0.003(6)
N120 0.036(7) 0.045(9) 0.046(7) 0.011(7) 0.012(6) -0.003(6)
N121 0.021(6) 0.057(10) 0.066(9) 0.002(8) 0.002(6) 0.003(6)
N122 0.040(7) 0.053(9) 0.031(6) 0.001(7) -0.007(5) -0.003(7)
N123 0.047(8) 0.067(11) 0.036(7) -0.006(7) -0.013(6) 0.006(7)
N124 0.047(8) 0.059(10) 0.035(7) 0.004(7) 0.003(6) 0.014(7)
N125 0.042(7) 0.025(7) 0.055(8) -0.007(6) -0.019(6) 0.000(6)
N126 0.029(7) 0.036(8) 0.046(7) 0.003(6) -0.007(6) 0.000(5)
N127 0.036(7) 0.036(8) 0.040(7) 0.008(6) -0.011(6) -0.010(6)
N128 0.033(7) 0.057(10) 0.038(7) 0.000(7) 0.013(6) -0.006(6)
N129 0.084(12) 0.036(9) 0.094(13) -0.012(9) -0.037(10) 0.023(8)
N130 0.135(16) 0.031(9) 0.056(9) -0.003(8) -0.039(10) 0.003(9)
C101 0.027(8) 0.056(11) 0.054(9) 0.008(9) 0.000(7) 0.002(7)
C102 0.030(8) 0.060(12) 0.043(9) 0.007(9) 0.006(7) 0.003(8)
C103 0.025(7) 0.048(10) 0.032(7) 0.004(7) -0.009(6) 0.007(6)
C104 0.037(8) 0.042(10) 0.036(7) 0.004(8) 0.004(6) 0.009(7)
C105 0.053(10) 0.028(9) 0.037(8) 0.009(7) 0.008(7) 0.004(7)
C106 0.042(9) 0.032(9) 0.052(10) 0.012(8) 0.009(8) -0.010(7)
C107 0.052(10) 0.032(9) 0.039(9) 0.008(7) 0.013(7) 0.012(7)
C108 0.066(12) 0.052(12) 0.039(9) -0.003(9) 0.021(8) -0.001(9)
C109 0.057(11) 0.053(12) 0.053(11) -0.004(9) 0.014(9) 0.003(9)
C110 0.035(9) 0.052(12) 0.096(15) -0.029(11) 0.011(9) -0.012(8)
C111 0.044(9) 0.057(12) 0.042(9) -0.021(9) -0.002(7) 0.008(8)
C112 0.039(9) 0.078(14) 0.053(9) -0.004(11) -0.002(7) -0.005(10)
C113 0.019(7) 0.054(11) 0.053(10) 0.001(9) -0.010(7) 0.000(7)
C114 0.041(9) 0.063(12) 0.029(8) 0.016(8) -0.012(7) 0.008(8)
C115 0.036(8) 0.045(10) 0.035(8) -0.012(8) 0.001(7) -0.005(7)
C116 0.024(7) 0.042(10) 0.038(8) -0.002(7) 0.007(6) 0.004(6)
C117 0.029(8) 0.036(9) 0.030(7) -0.007(7) -0.016(6) -0.003(6)
C118 0.027(7) 0.041(9) 0.020(6) -0.003(7) -0.010(5) -0.006(6)
C119 0.031(8) 0.049(11) 0.029(8) 0.014(8) -0.003(6) 0.005(7)
C120 0.034(8) 0.045(11) 0.054(10) 0.021(9) 0.005(7) -0.001(7)
C121 0.027(8) 0.048(10) 0.035(8) -0.007(8) 0.001(6) -0.006(7)
C122 0.040(10) 0.065(13) 0.055(10) -0.016(10) 0.003(8) -0.004(9)
C123 0.040(8) 0.100(16) 0.028(7) -0.030(10) -0.002(6) 0.014(10)
C124 0.045(9) 0.079(14) 0.019(7) -0.008(8) -0.006(6) -0.006(9)
C125 0.030(9) 0.091(15) 0.048(10) 0.014(10) -0.019(7) 0.008(9)
C126 0.046(10) 0.047(11) 0.057(11) -0.004(9) -0.010(8) 0.016(8)
C127 0.037(8) 0.036(10) 0.045(9) -0.010(8) 0.000(7) 0.002(7)
C128 0.045(9) 0.028(9) 0.038(8) -0.004(7) -0.004(7) -0.003(7)
C129 0.043(8) 0.015(7) 0.026(7) 0.000(6) -0.012(6) 0.006(6)
C130 0.026(8) 0.058(12) 0.058(10) 0.005(9) -0.011(7) -0.010(7)
C131 0.034(8) 0.030(9) 0.042(8) 0.016(7) 0.002(6) 0.005(6)
C132 0.030(7) 0.048(10) 0.043(8) 0.009(8) 0.017(6) 0.001(7)
C133 0.026(8) 0.102(16) 0.044(9) 0.019(10) 0.010(7) -0.017(9)
C134 0.026(8) 0.066(12) 0.051(9) 0.023(9) 0.013(7) 0.018(7)
C135 0.036(9) 0.103(16) 0.017(7) 0.016(9) 0.012(6) 0.005(9)
C136 0.055(11) 0.074(14) 0.024(8) 0.002(8) -0.007(7) -0.007(9)
C137 0.042(9) 0.047(11) 0.031(8) 0.000(8) 0.000(7) 0.001(7)
C138 0.052(11) 0.051(12) 0.054(11) -0.003(9) -0.001(9) 0.004(9)
C139 0.055(11) 0.037(10) 0.054(10) 0.007(9) -0.002(8) -0.002(8)
C140 0.057(11) 0.021(9) 0.058(11) -0.002(8) -0.011(9) -0.007(7)
C141 0.045(9) 0.023(9) 0.045(9) 0.006(7) -0.013(8) 0.007(7)
C142 0.063(11) 0.038(11) 0.054(10) -0.005(9) -0.013(9) -0.003(8)
C143 0.022(7) 0.065(12) 0.038(8) -0.001(8) -0.005(6) -0.007(7)
C144 0.042(9) 0.047(10) 0.034(8) 0.013(8) 0.004(7) -0.003(7)
C145 0.039(9) 0.064(12) 0.030(8) -0.002(8) -0.019(7) -0.002(8)
C146 0.036(8) 0.030(9) 0.037(8) 0.006(7) -0.015(7) -0.006(7)
C147 0.047(10) 0.047(11) 0.060(11) 0.017(9) -0.015(8) -0.001(8)
C148 0.037(8) 0.034(9) 0.034(8) 0.007(7) 0.003(7) 0.001(7)
C149 0.052(10) 0.053(12) 0.037(9) 0.006(8) -0.001(8) -0.007(8)
C150 0.049(10) 0.078(14) 0.029(8) 0.007(9) 0.015(7) -0.010(9)
C151 0.030(9) 0.073(14) 0.050(10) -0.006(10) 0.005(8) -0.009(8)
C152 0.064(11) 0.024(9) 0.053(10) 0.007(8) 0.012(9) 0.015(8)
C153 0.28(4) 0.041(15) 0.070(15) -0.005(14) -0.070(19) 0.02(2)
C154 0.31(5) 0.07(2) 0.09(2) -0.022(17) -0.10(3) 0.04(2)
O201 0.053(7) 0.042(7) 0.028(5) 0.004(5) -0.002(5) 0.001(5)
O202 0.058(7) 0.048(8) 0.044(7) 0.005(6) 0.009(5) -0.009(6)
O203 0.058(7) 0.041(7) 0.036(6) -0.001(6) 0.005(5) 0.003(6)
O204 0.089(9) 0.039(8) 0.056(7) 0.005(6) 0.028(7) 0.011(6)
O205 0.052(7) 0.037(7) 0.034(6) 0.004(5) 0.000(5) 0.014(5)
O206 0.072(8) 0.037(7) 0.027(5) 0.000(5) 0.008(5) 0.004(6)
O207 0.093(9) 0.044(8) 0.029(6) -0.002(6) 0.011(6) -0.002(6)
O208 0.078(9) 0.048(8) 0.039(6) -0.002(6) 0.010(6) -0.005(6)
O209 0.062(8) 0.052(8) 0.052(7) 0.003(6) 0.013(6) 0.014(6)
O210 0.051(7) 0.059(9) 0.058(8) 0.008(7) 0.007(6) 0.006(6)
O211 0.063(8) 0.058(9) 0.047(7) -0.002(6) 0.017(6) -0.002(6)
O212 0.052(7) 0.054(8) 0.037(6) -0.005(6) -0.001(5) 0.008(6)
N201 0.043(7) 0.027(8) 0.027(6) -0.002(6) -0.010(5) -0.002(5)
N202 0.050(8) 0.044(9) 0.029(7) -0.004(6) -0.002(6) -0.010(6)
N203 0.028(7) 0.057(9) 0.036(7) -0.013(7) 0.007(6) -0.002(6)
N204 0.079(10) 0.042(9) 0.030(7) 0.003(7) 0.022(7) 0.002(7)
N205 0.061(10) 0.034(9) 0.057(9) -0.001(7) 0.015(8) 0.004(7)
N206 0.068(10) 0.049(10) 0.037(7) 0.010(7) 0.017(7) 0.000(7)
N207 0.039(7) 0.046(9) 0.045(7) 0.019(8) 0.004(6) 0.012(7)
N208 0.056(9) 0.058(10) 0.046(8) -0.009(8) 0.020(7) 0.008(7)
N209 0.055(8) 0.036(8) 0.042(7) 0.007(7) 0.007(6) -0.002(6)
N210 0.041(7) 0.027(8) 0.047(7) 0.010(6) 0.003(6) 0.009(6)
N211 0.051(8) 0.043(8) 0.026(6) 0.000(6) -0.007(5) 0.010(7)
N212 0.040(7) 0.040(8) 0.044(7) 0.001(7) -0.017(6) 0.005(6)
N213 0.061(9) 0.031(8) 0.034(7) -0.008(6) 0.013(6) 0.004(6)
N214 0.074(10) 0.045(9) 0.034(7) -0.014(7) 0.005(7) -0.012(8)
N215 0.042(8) 0.044(9) 0.036(7) 0.006(7) 0.001(6) 0.005(6)
N216 0.080(10) 0.037(9) 0.033(7) -0.001(7) 0.014(7) -0.021(7)
N217 0.073(11) 0.046(9) 0.041(8) -0.010(7) 0.018(8) 0.001(8)
N218 0.074(11) 0.053(10) 0.055(9) -0.008(8) 0.027(8) -0.002(8)
N219 0.052(8) 0.037(8) 0.066(9) -0.002(9) 0.019(7) 0.004(7)
N220 0.049(8) 0.047(9) 0.057(9) -0.001(8) 0.014(7) -0.008(7)
N221 0.042(8) 0.059(10) 0.046(8) -0.001(8) 0.014(6) 0.003(7)
N222 0.055(9) 0.035(9) 0.048(8) -0.001(7) 0.005(7) 0.001(7)
N223 0.040(7) 0.039(8) 0.044(7) -0.008(7) -0.006(6) 0.004(6)
N224 0.043(7) 0.048(9) 0.030(6) -0.001(7) 0.008(5) 0.009(6)
N225 0.043(7) 0.050(9) 0.031(7) 0.006(6) 0.021(6) 0.011(6)
N226 0.047(8) 0.040(8) 0.021(6) 0.002(6) -0.002(5) -0.004(6)
N227 0.048(8) 0.061(10) 0.031(7) -0.006(7) 0.009(6) 0.001(7)
N228 0.077(10) 0.030(8) 0.030(7) -0.001(6) 0.025(7) 0.007(7)
N229 0.061(9) 0.047(9) 0.047(8) 0.011(7) 0.022(7) -0.008(7)
N230 0.129(16) 0.055(11) 0.047(9) -0.009(8) 0.037(10) 0.003(10)
C201 0.055(10) 0.043(11) 0.049(10) 0.001(9) 0.015(8) 0.025(8)
C202 0.051(10) 0.052(12) 0.039(9) -0.012(9) -0.006(8) -0.007(8)
C203 0.064(11) 0.047(11) 0.033(9) 0.003(8) 0.015(8) -0.023(9)
C204 0.066(12) 0.035(10) 0.048(10) 0.015(9) 0.010(9) 0.002(8)
C205 0.057(11) 0.033(10) 0.045(10) 0.017(9) -0.004(9) -0.004(8)
C206 0.060(11) 0.025(9) 0.060(11) 0.011(8) -0.012(9) -0.007(8)
C207 0.051(10) 0.038(11) 0.056(11) 0.018(9) 0.007(9) 0.008(8)
C208 0.061(11) 0.033(10) 0.044(9) 0.001(8) -0.002(8) 0.008(8)
C209 0.037(9) 0.046(11) 0.048(10) -0.018(9) -0.009(8) 0.004(8)
C210 0.039(8) 0.049(11) 0.036(8) -0.010(8) -0.001(6) 0.001(8)
C211 0.044(9) 0.018(8) 0.046(9) -0.007(7) 0.007(7) -0.001(6)
C212 0.046(9) 0.033(9) 0.030(7) 0.000(7) -0.011(6) 0.013(7)
C213 0.048(10) 0.045(11) 0.041(9) -0.014(8) -0.011(7) 0.008(8)
C214 0.050(10) 0.049(12) 0.047(10) 0.002(9) 0.016(8) 0.006(8)
C215 0.028(8) 0.039(9) 0.033(8) -0.012(7) -0.003(6) 0.014(6)
C216 0.033(8) 0.046(10) 0.028(7) 0.003(7) -0.006(6) -0.003(7)
C217 0.053(10) 0.030(9) 0.057(11) 0.020(8) 0.007(8) 0.002(8)
C218 0.068(11) 0.027(9) 0.048(10) 0.002(8) 0.020(9) 0.017(8)
C219 0.043(9) 0.053(12) 0.056(10) -0.002(10) -0.010(8) 0.007(9)
C220 0.055(11) 0.041(11) 0.084(14) 0.023(11) 0.025(10) 0.011(9)
C221 0.042(9) 0.045(11) 0.043(9) 0.008(8) 0.012(7) 0.002(7)
C222 0.055(10) 0.029(9) 0.046(9) -0.001(8) -0.007(8) -0.011(7)
C223 0.043(9) 0.038(10) 0.033(8) 0.001(7) 0.001(7) 0.004(7)
C224 0.067(11) 0.035(10) 0.024(7) 0.008(7) 0.011(7) 0.018(8)
C225 0.080(13) 0.040(11) 0.028(8) -0.003(8) -0.007(9) 0.015(9)
C226 0.079(13) 0.062(13) 0.032(9) -0.018(9) 0.001(9) -0.013(10)
C227 0.049(10) 0.048(11) 0.045(10) 0.001(9) -0.008(8) -0.022(9)
C228 0.074(12) 0.023(9) 0.043(9) 0.007(8) 0.014(9) -0.001(8)
C229 0.067(13) 0.034(11) 0.052(11) -0.002(9) 0.004(10) 0.006(9)
C230 0.059(12) 0.075(15) 0.070(13) -0.035(12) 0.040(10) -0.004(10)
C231 0.050(11) 0.049(12) 0.065(12) 0.010(10) -0.007(9) 0.022(9)
C232 0.029(8) 0.054(12) 0.056(10) 0.001(9) 0.018(7) 0.007(7)
C233 0.030(8) 0.049(12) 0.059(11) 0.009(10) -0.001(8) -0.001(7)
C234 0.057(10) 0.030(10) 0.047(9) 0.003(8) 0.000(7) -0.013(8)
C235 0.051(10) 0.018(9) 0.043(9) 0.009(7) -0.001(8) 0.003(7)
C236 0.078(12) 0.039(10) 0.017(6) 0.007(7) -0.003(7) -0.009(9)
C237 0.057(11) 0.052(12) 0.027(8) -0.010(8) 0.003(8) 0.004(8)
C238 0.060(11) 0.066(13) 0.034(9) -0.002(9) 0.004(8) 0.028(10)
C239 0.066(12) 0.054(13) 0.039(9) 0.008(9) 0.010(9) 0.021(9)
C240 0.061(11) 0.040(11) 0.027(8) -0.001(7) -0.011(8) 0.006(8)
C241 0.052(10) 0.041(10) 0.023(7) 0.001(7) 0.004(7) 0.004(8)
C242 0.034(8) 0.057(11) 0.028(8) -0.007(8) -0.010(6) -0.003(7)
C243 0.045(9) 0.048(11) 0.036(9) 0.001(8) -0.001(7) -0.004(8)
C244 0.055(10) 0.054(11) 0.017(7) -0.016(7) 0.004(7) -0.006(8)
C245 0.059(10) 0.041(10) 0.026(8) 0.003(7) 0.007(7) 0.006(8)
C246 0.053(10) 0.050(11) 0.029(8) 0.002(8) 0.009(7) -0.015(8)
C247 0.066(11) 0.044(11) 0.025(8) -0.004(8) 0.000(7) -0.011(8)
C248 0.065(11) 0.030(10) 0.030(8) -0.003(7) 0.003(8) -0.009(8)
C249 0.076(13) 0.037(11) 0.059(11) -0.001(9) 0.012(10) 0.004(9)
C250 0.098(16) 0.065(15) 0.052(11) 0.006(11) 0.040(11) 0.007(12)
C251 0.079(13) 0.039(11) 0.042(10) -0.001(9) 0.010(9) -0.003(9)
C252 0.076(12) 0.027(9) 0.021(7) -0.011(7) 0.010(7) -0.001(8)
C253 0.095(16) 0.054(14) 0.063(13) -0.011(11) 0.027(12) 0.006(11)
C254 0.18(3) 0.060(17) 0.068(15) -0.037(13) 0.019(16) -0.049(17)
C301 0.068(12) 0.021(9) 0.048(10) 0.009(8) 0.001(9) -0.004(8)
O301 0.057(8) 0.046(8) 0.048(7) -0.003(6) -0.009(6) 0.013(6)
O302 0.086(10) 0.065(10) 0.070(9) -0.001(8) -0.001(8) 0.022(8)
O303 0.070(8) 0.044(8) 0.048(7) -0.003(6) -0.012(6) 0.010(6)
O304 0.088(9) 0.051(9) 0.036(6) -0.003(6) 0.006(6) 0.022(7)
O305 0.053(7) 0.052(8) 0.034(6) 0.005(6) 0.009(5) 0.012(5)
O306 0.075(8) 0.029(7) 0.050(7) -0.010(6) 0.016(6) 0.004(6)
O307 0.057(7) 0.040(7) 0.042(6) 0.008(6) 0.021(5) 0.008(5)
O308 0.067(8) 0.036(8) 0.062(8) 0.019(7) 0.004(6) 0.009(6)
O309 0.083(9) 0.065(10) 0.039(7) 0.019(7) -0.009(6) 0.013(7)
O310 0.085(10) 0.055(9) 0.044(7) 0.003(6) 0.014(7) 0.004(7)
O311 0.077(9) 0.041(7) 0.040(6) -0.003(6) -0.013(6) 0.003(6)
O312 0.057(7) 0.028(6) 0.039(6) -0.009(5) 0.001(5) 0.007(5)
N301 0.052(8) 0.038(8) 0.042(7) -0.006(7) 0.014(6) 0.005(6)
N302 0.038(7) 0.039(8) 0.034(7) 0.011(6) -0.015(6) 0.003(6)
N303 0.056(9) 0.058(10) 0.038(8) 0.001(7) -0.003(7) 0.000(7)
N304 0.074(11) 0.045(10) 0.054(9) 0.007(8) 0.012(8) -0.006(8)
N305 0.091(13) 0.043(10) 0.044(9) -0.001(8) -0.009(8) -0.009(8)
N306 0.104(12) 0.049(10) 0.025(6) 0.013(7) 0.012(7) 0.000(9)
N307 0.067(10) 0.059(11) 0.039(8) 0.020(8) 0.013(7) 0.001(8)
N308 0.073(10) 0.043(9) 0.035(7) -0.007(7) -0.002(7) -0.017(7)
N309 0.052(8) 0.046(9) 0.031(7) -0.003(7) 0.009(6) 0.000(7)
N310 0.060(9) 0.025(7) 0.036(7) 0.002(6) 0.009(6) 0.008(6)
N311 0.046(7) 0.032(7) 0.029(6) -0.009(6) 0.004(5) 0.004(6)
N312 0.047(8) 0.036(8) 0.043(8) -0.006(7) -0.006(6) -0.002(6)
N313 0.041(7) 0.043(9) 0.027(6) 0.003(6) -0.005(5) 0.007(6)
N314 0.048(8) 0.037(9) 0.057(9) -0.003(7) 0.009(7) -0.001(7)
N315 0.055(9) 0.047(10) 0.047(8) 0.004(7) 0.004(7) 0.000(7)
N316 0.069(9) 0.042(10) 0.042(8) 0.009(7) -0.005(7) 0.002(7)
N317 0.074(11) 0.064(12) 0.042(8) 0.012(8) 0.005(8) 0.001(8)
N318 0.070(11) 0.074(13) 0.037(8) -0.001(8) 0.004(8) 0.013(9)
N319 0.088(11) 0.040(9) 0.033(7) -0.003(7) 0.001(7) 0.011(8)
N320 0.077(11) 0.047(10) 0.042(8) -0.003(7) 0.000(8) 0.002(8)
N321 0.056(9) 0.048(9) 0.040(8) 0.002(7) -0.009(7) 0.007(7)
N322 0.051(8) 0.047(9) 0.036(7) -0.002(7) 0.004(6) 0.020(7)
N323 0.051(8) 0.032(8) 0.037(7) -0.009(6) -0.003(6) 0.000(6)
N324 0.056(8) 0.028(8) 0.032(7) 0.002(6) 0.000(6) 0.009(6)
N325 0.085(11) 0.040(9) 0.031(7) 0.004(7) 0.018(8) 0.015(8)
N326 0.071(9) 0.033(8) 0.028(6) 0.012(6) 0.005(6) 0.002(7)
N327 0.058(8) 0.030(8) 0.035(7) 0.002(6) -0.007(6) 0.014(6)
N328 0.029(7) 0.053(9) 0.050(8) 0.002(7) 0.025(6) -0.010(6)
N329 0.153(17) 0.031(9) 0.035(8) 0.013(7) 0.015(9) -0.005(10)
N330 0.162(18) 0.031(9) 0.045(9) 0.002(8) -0.020(10) 0.007(10)
C302 0.069(12) 0.043(11) 0.041(9) -0.001(8) -0.011(8) -0.005(9)
C303 0.101(16) 0.042(12) 0.030(9) -0.010(8) 0.000(10) -0.004(11)
C304 0.094(16) 0.044(12) 0.061(13) -0.011(10) 0.009(11) 0.011(11)
C305 0.068(13) 0.054(13) 0.033(9) -0.028(9) -0.002(9) 0.001(10)
C306 0.066(11) 0.091(16) 0.024(7) 0.008(10) 0.012(8) -0.004(12)
C307 0.056(11) 0.088(18) 0.038(10) -0.012(11) 0.022(9) 0.024(11)
C308 0.053(11) 0.065(13) 0.040(9) -0.004(9) 0.013(8) -0.013(9)
C309 0.041(9) 0.026(10) 0.043(9) -0.002(8) -0.006(7) 0.012(7)
C310 0.060(10) 0.040(11) 0.035(8) -0.003(8) -0.008(7) 0.020(8)
C311 0.051(10) 0.040(11) 0.027(8) 0.007(8) -0.008(7) 0.012(8)
C312 0.042(9) 0.040(10) 0.045(9) 0.015(8) -0.022(7) -0.005(7)
C313 0.053(10) 0.040(10) 0.029(8) 0.007(7) -0.005(7) -0.005(8)
C314 0.047(9) 0.030(9) 0.040(9) 0.003(8) -0.008(7) 0.003(7)
C315 0.061(11) 0.034(10) 0.054(10) 0.001(9) -0.004(9) -0.003(8)
C316 0.052(11) 0.046(11) 0.051(10) 0.020(9) -0.011(8) 0.004(8)
C317 0.111(17) 0.068(15) 0.036(9) 0.011(10) -0.012(10) 0.027(13)
C318 0.053(10) 0.049(11) 0.031(8) 0.011(8) 0.009(7) 0.000(8)
C319 0.087(15) 0.073(16) 0.026(9) 0.003(9) 0.005(9) -0.004(12)
C320 0.065(11) 0.046(11) 0.030(8) 0.004(8) 0.007(8) -0.012(9)
C321 0.053(10) 0.045(11) 0.034(8) 0.004(8) -0.002(7) -0.002(8)
C322 0.053(10) 0.034(10) 0.028(8) -0.004(7) 0.002(7) -0.010(7)
C323 0.045(9) 0.027(9) 0.038(8) -0.009(7) -0.008(7) -0.001(7)
C324 0.045(8) 0.036(9) 0.030(7) 0.001(7) 0.015(6) 0.004(7)
C325 0.058(10) 0.033(10) 0.041(8) -0.002(8) 0.032(8) -0.004(8)
C326 0.036(8) 0.043(10) 0.033(8) 0.010(7) -0.007(7) -0.012(7)
C327 0.026(7) 0.054(12) 0.041(9) 0.005(9) -0.003(6) 0.011(8)
C328 0.072(12) 0.054(12) 0.051(10) 0.035(9) 0.021(9) 0.019(9)
C329 0.089(14) 0.046(12) 0.019(8) 0.004(8) -0.021(9) 0.021(11)
C330 0.095(15) 0.041(11) 0.043(10) 0.023(9) -0.008(10) -0.007(10)
C331 0.068(12) 0.053(12) 0.024(8) 0.015(8) -0.013(8) -0.005(10)
C332 0.086(14) 0.047(12) 0.031(9) 0.015(8) 0.002(9) 0.003(10)
C333 0.046(9) 0.020(8) 0.028(8) -0.004(6) -0.003(7) 0.007(7)
C334 0.049(9) 0.027(9) 0.035(8) 0.000(7) -0.008(7) 0.008(7)
C335 0.052(10) 0.029(10) 0.031(8) -0.005(7) 0.002(7) 0.003(8)
C336 0.058(11) 0.049(11) 0.025(8) 0.010(8) 0.015(7) -0.004(8)
C337 0.061(11) 0.031(10) 0.032(8) 0.004(7) -0.011(8) 0.002(8)
C338 0.080(15) 0.043(12) 0.054(11) 0.000(10) 0.014(10) 0.010(10)
C339 0.057(11) 0.055(12) 0.047(10) -0.002(9) 0.003(9) 0.002(9)
C340 0.077(13) 0.035(11) 0.039(9) -0.013(8) 0.005(9) 0.007(9)
C341 0.091(14) 0.025(9) 0.024(8) -0.004(7) 0.000(8) -0.003(9)
C342 0.086(13) 0.016(9) 0.042(9) 0.001(7) 0.022(9) -0.005(8)
C343 0.058(11) 0.048(11) 0.049(10) -0.015(9) 0.022(8) 0.013(8)
C344 0.054(10) 0.028(10) 0.056(10) 0.008(8) 0.003(8) 0.014(8)
C345 0.053(9) 0.036(9) 0.019(7) 0.007(7) 0.014(6) 0.012(7)
C346 0.055(10) 0.036(10) 0.034(8) -0.011(7) 0.004(7) 0.012(8)
C347 0.084(12) 0.014(8) 0.046(9) 0.007(7) 0.024(9) 0.021(8)
C348 0.039(8) 0.016(8) 0.027(7) 0.011(6) -0.004(6) -0.003(6)
C349 0.032(8) 0.047(11) 0.043(9) -0.006(8) 0.002(7) 0.007(7)
C350 0.038(10) 0.079(15) 0.079(13) -0.019(12) 0.017(9) -0.025(10)
C351 0.085(14) 0.035(10) 0.039(9) 0.002(8) 0.017(9) -0.002(9)
C352 0.037(9) 0.082(15) 0.048(10) 0.002(10) -0.005(8) -0.006(9)
C353 0.23(3) 0.026(11) 0.047(11) -0.014(10) 0.001(14) -0.005(15)
C354 0.27(4) 0.025(12) 0.064(14) 0.017(11) -0.003(19) -0.008(16)
O401 0.042(6) 0.041(7) 0.021(5) 0.005(5) -0.002(4) 0.007(5)
O402 0.048(6) 0.053(8) 0.032(6) 0.001(5) -0.006(5) 0.005(5)
O403 0.052(7) 0.041(7) 0.056(7) 0.017(6) 0.008(6) 0.008(6)
O404 0.048(7) 0.060(9) 0.058(7) 0.023(7) 0.002(6) -0.002(6)
O405 0.042(6) 0.047(7) 0.040(6) 0.013(5) 0.003(5) 0.005(5)
O406 0.043(6) 0.048(7) 0.032(6) -0.004(5) -0.001(5) 0.001(5)
O407 0.048(7) 0.046(7) 0.041(6) -0.005(6) -0.004(5) 0.000(5)
O408 0.039(7) 0.059(8) 0.045(6) -0.013(6) -0.007(5) 0.009(5)
O409 0.046(7) 0.069(10) 0.062(8) -0.007(7) -0.006(6) -0.007(6)
O410 0.060(8) 0.043(8) 0.050(7) 0.001(6) 0.008(6) 0.004(6)
O411 0.035(6) 0.038(7) 0.047(6) 0.001(5) 0.003(5) -0.001(5)
O412 0.036(6) 0.035(6) 0.035(5) -0.005(5) 0.000(5) -0.003(5)
N401 0.033(6) 0.030(8) 0.035(7) 0.006(6) 0.004(5) 0.007(5)
N402 0.036(7) 0.031(8) 0.039(7) -0.003(6) 0.000(6) -0.002(6)
N403 0.030(7) 0.041(8) 0.038(7) -0.002(6) -0.001(5) 0.003(6)
N404 0.048(8) 0.035(9) 0.043(7) 0.004(7) 0.011(6) 0.002(6)
N405 0.053(9) 0.048(9) 0.048(8) -0.008(7) 0.015(7) -0.007(7)
N406 0.045(8) 0.046(9) 0.056(9) 0.003(8) 0.017(7) 0.009(7)
N407 0.053(8) 0.045(10) 0.053(8) -0.006(8) 0.004(6) 0.012(7)
N408 0.049(9) 0.053(10) 0.046(8) 0.010(7) 0.009(7) -0.016(7)
N409 0.026(6) 0.039(8) 0.036(7) 0.011(6) 0.000(5) -0.004(5)
N410 0.049(8) 0.025(7) 0.029(6) 0.003(6) 0.004(6) -0.012(6)
N411 0.054(8) 0.040(8) 0.021(5) -0.007(6) 0.008(5) -0.004(7)
N412 0.048(7) 0.040(8) 0.022(5) -0.005(6) 0.005(5) 0.009(7)
N413 0.044(7) 0.027(7) 0.034(7) 0.003(6) -0.004(6) 0.007(6)
N414 0.037(7) 0.041(8) 0.031(6) -0.008(6) 0.002(5) 0.002(6)
N415 0.035(7) 0.041(9) 0.050(8) 0.008(7) -0.003(6) 0.013(6)
N416 0.065(9) 0.037(9) 0.050(8) -0.010(7) 0.015(7) 0.009(7)
N417 0.041(8) 0.056(10) 0.053(9) 0.001(8) 0.008(7) 0.004(7)
N418 0.064(10) 0.045(10) 0.045(8) 0.008(7) 0.001(7) -0.004(7)
N419 0.054(8) 0.033(9) 0.059(8) -0.011(8) 0.002(7) -0.008(7)
N420 0.056(9) 0.045(9) 0.043(8) 0.002(7) 0.023(7) 0.010(7)
N421 0.046(8) 0.037(8) 0.044(8) 0.017(7) 0.015(6) -0.010(6)
N422 0.045(8) 0.037(8) 0.035(7) 0.003(6) 0.000(6) 0.002(6)
N423 0.035(6) 0.034(7) 0.028(6) 0.007(6) -0.001(5) -0.002(6)
N424 0.029(6) 0.046(8) 0.045(7) 0.008(7) -0.001(5) -0.011(6)
N425 0.034(7) 0.039(8) 0.039(7) -0.012(6) 0.003(6) 0.001(6)
N426 0.028(6) 0.028(7) 0.041(7) -0.010(6) -0.008(5) -0.005(5)
N427 0.043(7) 0.035(8) 0.034(7) -0.002(6) -0.003(6) 0.001(6)
N428 0.020(7) 0.055(10) 0.067(9) -0.009(8) -0.010(6) -0.002(6)
N429 0.039(8) 0.058(10) 0.063(9) 0.009(8) 0.000(7) 0.005(7)
N430 0.045(8) 0.044(9) 0.052(8) 0.005(7) -0.007(6) 0.001(6)
C401 0.040(9) 0.039(10) 0.032(8) -0.005(7) 0.006(7) -0.012(7)
C402 0.037(9) 0.056(12) 0.030(8) -0.006(8) 0.002(7) 0.003(8)
C403 0.028(8) 0.063(12) 0.025(8) 0.002(8) 0.010(6) 0.017(8)
C404 0.065(12) 0.040(11) 0.059(11) 0.003(9) 0.020(9) 0.024(9)
C405 0.053(11) 0.024(9) 0.051(10) 0.003(8) 0.004(8) 0.016(8)
C406 0.054(11) 0.071(14) 0.043(10) 0.011(10) 0.025(8) 0.013(9)
C407 0.048(11) 0.065(14) 0.053(11) 0.032(10) 0.026(9) 0.014(10)
C408 0.055(11) 0.046(12) 0.056(11) 0.021(10) 0.010(9) -0.002(8)
C409 0.047(10) 0.036(10) 0.031(8) 0.010(7) 0.014(7) -0.001(7)
C410 0.036(7) 0.038(9) 0.021(6) -0.005(7) 0.000(5) -0.005(7)
C411 0.065(11) 0.024(9) 0.041(9) -0.008(8) 0.014(9) -0.021(8)
C412 0.027(7) 0.038(10) 0.040(8) -0.004(7) 0.001(6) -0.005(6)
C413 0.053(10) 0.037(10) 0.021(7) 0.006(7) 0.004(7) -0.010(7)
C414 0.039(8) 0.047(10) 0.022(7) 0.006(7) 0.009(6) -0.018(7)
C415 0.015(5) 0.046(7) 0.051(7) -0.008(6) 0.002(5) 0.009(5)
C416 0.015(5) 0.046(7) 0.051(7) -0.008(6) 0.002(5) 0.009(5)
C417 0.046(10) 0.028(9) 0.062(11) 0.008(8) 0.015(8) -0.004(7)
C418 0.066(12) 0.035(11) 0.077(14) 0.000(10) -0.002(10) 0.004(9)
C419 0.039(8) 0.044(11) 0.060(10) 0.013(9) 0.016(7) 0.008(8)
C420 0.064(11) 0.030(10) 0.042(9) -0.012(8) 0.010(8) -0.005(8)
C421 0.039(8) 0.030(9) 0.042(9) 0.000(7) 0.001(7) -0.017(7)
C422 0.030(8) 0.054(11) 0.032(8) -0.008(8) 0.000(6) -0.012(7)
C423 0.038(8) 0.031(9) 0.033(8) 0.006(7) -0.006(6) 0.008(7)
C424 0.041(9) 0.034(9) 0.026(7) -0.005(7) -0.001(6) -0.016(7)
C425 0.043(9) 0.036(10) 0.033(8) 0.011(7) 0.010(7) 0.000(7)
C426 0.051(10) 0.056(12) 0.029(8) 0.005(8) -0.011(7) 0.016(8)
C427 0.046(10) 0.044(11) 0.049(10) -0.035(9) 0.015(8) -0.008(8)
C428 0.043(10) 0.048(12) 0.070(12) -0.016(10) 0.011(9) -0.029(8)
C429 0.034(9) 0.040(11) 0.084(14) -0.015(10) 0.018(9) -0.020(8)
C430 0.051(10) 0.045(11) 0.059(11) -0.008(9) 0.014(9) -0.011(8)
C431 0.047(10) 0.024(9) 0.055(11) 0.006(8) 0.018(8) -0.011(7)
C432 0.046(10) 0.046(11) 0.050(10) 0.001(9) 0.013(8) 0.010(8)
C433 0.015(6) 0.032(9) 0.042(9) -0.017(7) 0.000(6) 0.006(6)
C434 0.036(8) 0.047(10) 0.035(7) 0.013(8) -0.003(6) 0.020(8)
C435 0.053(10) 0.027(9) 0.025(7) 0.000(7) -0.006(7) 0.006(7)
C436 0.065(10) 0.036(10) 0.010(6) 0.000(7) -0.002(6) 0.006(8)
C437 0.042(9) 0.032(10) 0.040(8) -0.004(8) -0.002(7) -0.011(7)
C438 0.033(9) 0.059(12) 0.036(8) 0.001(9) -0.006(7) -0.023(8)
C439 0.071(13) 0.061(14) 0.043(10) 0.010(10) 0.009(9) -0.020(10)
C440 0.066(12) 0.029(10) 0.035(8) -0.005(7) 0.000(8) -0.013(8)
C441 0.052(10) 0.027(9) 0.028(7) -0.002(7) -0.008(7) 0.000(7)
C442 0.035(9) 0.059(12) 0.035(8) 0.005(8) -0.004(7) 0.005(8)
C443 0.054(10) 0.044(10) 0.031(8) 0.010(8) 0.004(7) 0.016(8)
C444 0.037(9) 0.036(10) 0.043(9) 0.002(8) -0.003(7) 0.007(7)
C445 0.034(8) 0.046(11) 0.037(8) 0.002(8) -0.005(7) 0.003(7)
C446 0.040(9) 0.044(10) 0.029(8) 0.007(7) 0.011(6) 0.008(7)
C447 0.049(9) 0.028(9) 0.044(9) -0.010(8) -0.010(7) -0.004(7)
C448 0.034(8) 0.045(11) 0.032(8) -0.009(8) -0.008(7) -0.003(7)
C449 0.044(10) 0.046(12) 0.080(13) -0.006(10) 0.003(9) -0.015(8)
C450 0.052(13) 0.039(12) 0.15(2) 0.002(14) -0.012(13) 0.002(9)
C451 0.056(12) 0.053(13) 0.081(13) -0.017(11) -0.024(10) 0.014(10)
C452 0.020(7) 0.042(10) 0.059(10) -0.009(9) -0.015(7) 0.006(7)
C453 0.061(12) 0.038(11) 0.077(13) 0.003(10) 0.002(10) 0.005(9)
C454 0.051(10) 0.040(11) 0.059(11) -0.018(9) 0.006(9) 0.005(8)
N501 0.122(19) 0.060(16) 0.16(3) -0.062(18) 0.015(17) 0.018(13)
O501 0.143(17) 0.056(12) 0.158(19) -0.026(12) -0.023(13) 0.036(11)
O502 0.36(4) 0.070(15) 0.091(14) -0.038(13) 0.042(19) -0.028(18)
O503 0.20(2) 0.091(16) 0.108(15) 0.018(13) 0.013(14) -0.023(14)
N502 0.40(6) 0.18(4) 0.18(3) 0.10(3) -0.20(4) -0.15(4)
O504 0.21(3) 0.27(4) 0.120(19) 0.02(3) -0.058(17) -0.08(3)
O505 0.28(4) 0.21(3) 0.118(19) -0.04(2) -0.01(2) 0.08(3)
O506 0.43(7) 0.45(7) 0.21(3) 0.20(4) 0.09(4) 0.27(6)
N503 0.18(4) 0.59(15) 0.65(15) 0.54(14) -0.18(7) -0.12(6)
O507 0.26(4) 0.36(6) 0.19(3) -0.08(4) 0.13(3) -0.04(4)
O508 0.56(8) 0.20(4) 0.060(13) 0.009(18) 0.00(3) 0.10(4)
O509 1.1(2) 0.68(14) 2.0(4) -0.7(2) -0.5(2) 0.78(16)
N504 0.105(17) 0.073(15) 0.103(16) -0.051(13) -0.008(13) -0.016(13)
O510 0.128(16) 0.070(13) 0.167(19) -0.053(13) -0.033(13) -0.004(11)
O511 0.23(3) 0.076(13) 0.087(13) -0.018(11) -0.012(14) 0.026(14)
O512 0.28(4) 0.36(5) 0.54(7) -0.30(5) 0.33(5) -0.26(4)
N505 0.55(9) 1.4(2) 0.25(6) -0.33(12) 0.08(7) -0.07(12)
O513 0.10(2) 0.72(12) 0.34(5) -0.41(7) 0.04(2) -0.08(3)
O514 0.10(2) 0.17(3) 0.91(17) 0.01(5) 0.00(5) -0.03(2)
O515 0.55(9) 1.4(2) 0.25(6) -0.33(12) 0.08(7) -0.07(12)
N506 0.37(6) 0.19(4) 0.14(3) -0.07(3) -0.16(4) 0.15(5)
O516 0.116(15) 0.13(2) 0.086(13) -0.023(13) -0.012(11) 0.000(13)
O517 0.21(3) 0.24(4) 0.18(3) -0.11(3) 0.02(2) -0.01(3)
O518 1.6(3) 0.85(17) 0.52(11) -0.10(11) 0.75(17) -0.62(19)
N507 0.068(13) 0.094(17) 0.074(12) 0.010(12) 0.029(10) 0.026(12)
O519 0.127(13) 0.075(11) 0.082(10) -0.006(9) 0.043(9) 0.033(10)
O520 0.101(12) 0.041(9) 0.106(12) -0.008(9) 0.008(9) 0.006(8)
O521 0.081(12) 0.099(14) 0.139(16) 0.015(12) 0.001(11) 0.006(10)
N508 0.093(15) 0.042(11) 0.088(14) 0.011(10) 0.026(12) 0.012(10)
O522 0.090(11) 0.067(10) 0.086(11) -0.006(9) 0.002(9) 0.004(8)
O523 0.064(10) 0.119(15) 0.129(15) -0.012(12) 0.006(10) -0.037(10)
O524 0.097(12) 0.079(12) 0.145(16) 0.058(11) 0.053(12) 0.020(9)
N509 0.063(15) 0.16(3) 0.13(3) 0.01(3) 0.041(16) -0.011(17)
O525 0.26(4) 0.059(15) 0.44(6) -0.04(2) 0.23(4) -0.006(17)
O526 0.16(2) 0.15(2) 0.16(2) -0.09(2) 0.058(18) -0.042(17)
O527 0.11(2) 0.36(5) 0.24(3) -0.21(3) 0.14(2) -0.13(2)
N510 0.055(15) 0.40(6) 0.057(14) 0.05(2) 0.008(12) 0.08(3)
O528 0.36(5) 0.47(7) 0.29(4) -0.15(5) 0.21(4) -0.26(5)
O529 0.074(13) 0.27(3) 0.100(16) -0.048(19) 0.040(12) 0.015(17)
O530 0.090(16) 0.53(6) 0.110(17) -0.09(3) 0.035(14) -0.02(3)
N511 0.053(17) 0.31(5) 0.49(7) 0.33(5) 0.04(3) 0.03(2)
O531 0.081(11) 0.115(16) 0.132(14) 0.019(13) 0.017(10) 0.013(10)
O532 0.107(16) 0.22(3) 0.14(2) 0.00(2) -0.013(14) -0.072(18)
O533 0.14(4) 0.66(13) 2.0(4) 0.87(18) 0.31(9) 0.11(6)
N512 0.086(13) 0.098(16) 0.074(11) 0.031(11) 0.006(9) 0.023(11)
O534 0.19(3) 0.34(5) 0.20(3) -0.16(3) -0.03(2) -0.06(3)
O535 0.120(15) 0.109(16) 0.163(18) 0.040(14) 0.050(13) 0.016(11)
O536 0.32(5) 0.40(6) 0.40(6) 0.06(5) -0.07(4) 0.21(5)
O1E 0.21(2) 0.46(4) 0.17(3) -0.12(3) -0.021(19) -0.13(3)
C1E 0.14(3) 0.16(4) 0.19(3) -0.02(3) -0.04(2) 0.05(3)
C2E 0.12(2) 0.24(3) 0.13(2) -0.09(2) -0.008(17) 0.11(2)
O2E 0.142(19) 0.28(3) 0.19(2) -0.13(3) -0.012(17) -0.01(2)
C3E 0.12(3) 0.24(4) 0.13(3) -0.04(3) -0.02(2) 0.09(3)
C4E 0.34(7) 0.40(7) 0.15(3) -0.07(4) 0.03(4) 0.06(5)
O4E 0.17(2) 0.24(3) 0.19(2) 0.12(3) 0.055(18) 0.07(2)
C7E 0.22(5) 0.25(6) 0.83(12) 0.29(8) 0.32(7) 0.12(4)
C8E 0.13(3) 0.70(15) 0.17(3) 0.05(6) 0.06(3) -0.07(5)
O1W 0.049(7) 0.080(10) 0.070(8) 0.006(8) -0.022(6) 0.009(7)
O2W 0.110(11) 0.090(11) 0.065(8) -0.005(9) 0.018(8) -0.014(10)
O3W 0.058(10) 0.22(2) 0.25(3) -0.04(2) 0.070(13) -0.002(14)
O4W 0.107(13) 0.112(15) 0.117(14) -0.003(12) 0.052(11) 0.003(10)
O5W 0.19(2) 0.096(15) 0.146(18) -0.027(13) 0.079(16) -0.055(13)
O6W 0.124(14) 0.107(14) 0.107(13) 0.009(11) -0.045(11) -0.026(11)
O7W 0.156(16) 0.057(10) 0.096(12) -0.018(9) 0.000(11) -0.003(10)
O8W 0.155(16) 0.20(2) 0.069(10) 0.026(13) 0.010(10) -0.098(17)
O9W 0.093(12) 0.115(14) 0.115(13) 0.017(12) 0.049(10) 0.015(10)
O10W 0.149(19) 0.18(2) 0.16(2) -0.008(18) -0.017(16) 0.002(17)
O11W 0.154(17) 0.15(2) 0.120(14) -0.045(15) -0.033(12) 0.080(15)
O12W 0.108(13) 0.22(2) 0.085(12) -0.084(14) -0.020(10) 0.050(14)
O13W 0.31(6) 0.64(9) 0.56(8) -0.06(7) -0.17(6) -0.06(6)
O14W 0.138(15) 0.081(13) 0.137(15) -0.070(12) 0.030(12) -0.012(11)
O15W 0.088(13) 0.17(2) 0.149(18) 0.004(16) -0.022(12) -0.002(13)
O16W 0.31(4) 0.12(2) 0.19(2) -0.025(19) -0.10(2) 0.01(2)
O17W 0.19(2) 0.17(2) 0.112(15) 0.007(15) -0.014(14) 0.068(17)
O18W 0.113(16) 0.18(2) 0.19(2) -0.05(2) 0.019(15) 0.032(15)
O19W 0.151(16) 0.24(3) 0.077(11) 0.027(15) 0.028(11) 0.091(18)
O20W 0.22(3) 0.13(2) 0.139(19) -0.040(16) -0.014(17) -0.006(17)
O21W 0.147(19) 0.15(2) 0.19(2) -0.037(19) 0.028(17) -0.020(16)
O22W 0.094(14) 0.16(2) 0.22(3) -0.02(2) 0.014(15) 0.014(14)
O23W 0.17(2) 0.18(2) 0.18(2) 0.02(2) -0.019(18) 0.045(18)
O24W 0.085(13) 0.34(4) 0.134(17) -0.02(2) -0.039(12) 0.063(18)
O25W 0.12(2) 0.26(3) 0.30(4) -0.01(3) 0.01(2) -0.08(2)
O26W 0.20(2) 0.21(3) 0.115(17) 0.019(18) -0.006(16) -0.04(2)
O27W 0.17(2) 0.24(3) 0.21(3) 0.07(2) 0.10(2) 0.02(2)
O28W 0.32(4) 0.15(2) 0.109(17) 0.017(16) -0.07(2) -0.04(2)
O29W 0.39(4) 0.072(15) 0.101(15) 0.012(13) 0.00(2) -0.008(18)
O30W 0.12(2) 0.31(4) 0.30(4) 0.02(3) 0.03(2) 0.00(2)
O31W 0.092(17) 0.28(4) 0.43(5) -0.06(4) 0.07(2) -0.09(2)
O32W 0.55(6) 0.17(3) 0.065(13) -0.026(16) 0.06(2) 0.09(3)
O33W 0.21(3) 0.24(3) 0.17(2) 0.01(2) 0.05(2) 0.00(2)
O34W 0.122(19) 0.24(3) 0.30(4) 0.06(3) -0.02(2) -0.07(2)
O35W 0.20(3) 0.23(3) 0.19(3) 0.09(2) 0.08(2) -0.03(2)
O36W 0.38(4) 0.12(2) 0.16(2) 0.037(18) -0.11(2) 0.02(2)
O37W 0.14(2) 0.20(3) 0.55(6) 0.05(4) 0.13(3) -0.05(2)
O38W 0.54(6) 0.23(4) 0.20(3) 0.10(3) -0.12(4) -0.21(4)
O39W 0.085(17) 0.47(6) 0.44(5) -0.30(5) -0.05(2) 0.07(3)
O40W 0.20(3) 0.53(7) 0.19(3) -0.05(4) 0.05(2) 0.12(4)
O41W 0.33(5) 0.16(3) 0.44(6) 0.00(4) 0.09(4) -0.04(3)
O42W 0.25(4) 0.39(6) 0.42(6) -0.02(5) 0.04(4) -0.21(4)
O43W 0.28(4) 0.34(5) 0.26(4) 0.07(3) 0.12(3) 0.20(3)
O44W 0.41(5) 0.29(4) 0.21(3) -0.05(3) 0.08(4) -0.13(4)
O45W 0.059(8) 0.062(9) 0.085(9) -0.005(8) 0.010(7) 0.003(6)
O46W 0.076(11) 0.19(2) 0.147(16) -0.073(16) 0.005(11) 0.035(12)
O47W 0.060(8) 0.077(10) 0.080(9) -0.041(8) 0.028(7) -0.014(7)
O48W 0.18(2) 0.070(13) 0.119(15) 0.009(12) 0.029(14) -0.005(12)
O49W 0.22(3) 0.42(5) 0.22(3) 0.06(4) -0.04(3) -0.07(3)
O50W 0.28(4) 0.30(4) 0.31(5) 0.00(4) -0.19(4) 0.02(4)
O51W 0.31(3) 0.094(16) 0.137(18) 0.025(14) 0.08(2) 0.097(18)
O52W 0.24(3) 0.26(4) 0.37(5) -0.05(3) 0.15(3) 0.07(3)
O53W 0.22(4) 0.46(7) 0.43(6) 0.00(5) 0.07(4) -0.18(4)
O54W 0.37(5) 0.26(4) 0.42(6) 0.26(4) -0.07(4) -0.06(4)
O55W 0.10(2) 0.50(6) 0.64(7) -0.31(6) 0.07(3) -0.02(3)
O56W 0.47(6) 0.24(4) 0.34(5) -0.03(4) 0.08(5) 0.01(4)
O57W 0.33(5) 0.48(7) 0.44(7) -0.14(6) 0.11(5) -0.27(5)
O58W 0.47(7) 0.30(5) 0.47(7) -0.17(5) 0.19(5) -0.04(5)
O59W 0.20(3) 0.50(6) 0.42(6) -0.16(6) -0.06(4) 0.06(4)
O60W 0.40(6) 0.37(6) 0.63(8) 0.01(6) -0.19(6) 0.17(5)
O61W 0.08(2) 0.52(7) 0.79(9) -0.11(7) -0.08(4) 0.04(3)
O62W 0.11(2) 0.76(8) 0.36(4) -0.36(5) -0.09(2) 0.14(3)
O64W 0.33(5) 0.65(9) 0.62(8) -0.06(7) 0.28(6) 0.10(6)
O65W 0.20(3) 0.40(6) 0.62(8) 0.19(6) -0.10(4) 0.06(4)
O66W 0.29(5) 0.50(7) 0.45(7) 0.02(6) -0.05(5) -0.20(5)
O67W 0.87(11) 0.75(11) 0.52(9) -0.12(9) 0.02(8) 0.05(9)
O68W 0.54(7) 0.39(6) 0.60(8) -0.12(6) 0.41(6) -0.18(5)
O69W 0.48(7) 0.43(7) 0.45(7) -0.15(6) 0.09(6) -0.02(6)
O70W 0.21(4) 0.38(6) 0.59(8) -0.19(6) 0.13(5) 0.06(4)
O71W 0.47(6) 0.40(6) 0.34(5) 0.13(5) -0.10(5) 0.10(6)
O72W 0.42(7) 0.49(7) 0.50(8) 0.02(7) 0.08(6) -0.11(6)
O73W 0.32(5) 0.48(7) 0.53(7) -0.09(6) 0.22(5) -0.07(5)
O74W 0.21(3) 0.38(5) 0.16(3) -0.06(3) 0.04(2) 0.02(3)
O75W 0.36(7) 0.56(8) 0.43(6) 0.08(6) 0.23(6) 0.07(6)
O76W 0.35(6) 0.48(7) 0.56(8) -0.06(7) -0.06(6) -0.04(6)
O77W 0.19(3) 0.37(6) 0.68(8) -0.18(6) 0.03(5) 0.04(4)
O78W 0.137(17) 0.20(2) 0.22(2) 0.14(2) -0.115(17) -0.074(16)
O79W 0.49(8) 0.68(10) 0.61(9) 0.05(8) -0.14(7) -0.07(8)
O80W 0.34(5) 0.39(6) 0.47(7) -0.01(6) -0.09(5) -0.06(5)
O81W 0.21(4) 0.42(6) 0.77(9) 0.09(6) 0.15(5) -0.02(4)
O82W 0.57(8) 0.56(8) 0.41(6) 0.17(6) -0.28(6) -0.18(6)
O83W 0.31(5) 0.31(5) 0.50(7) -0.17(6) -0.03(5) 0.05(4)
O84W 0.58(7) 0.19(3) 0.32(4) -0.03(3) 0.33(5) 0.06(4)
O85W 0.14(2) 0.29(4) 0.56(7) -0.27(5) 0.03(3) 0.02(2)
O86W 0.37(6) 0.35(6) 0.48(7) 0.00(6) 0.17(6) 0.08(5)

loop_
_atom_type_symbol
_atom_type_description
_atom_type_scat_dispersion_real
_atom_type_scat_dispersion_imag
_atom_type_scat_source
C C 0.0033 0.0016 'International Tables Vol C Tables 4.2.6.8 and 6.1.1.4'
H H 0.0000 0.0000 'International Tables Vol C Tables 4.2.6.8 and 6.1.1.4'
N N 0.0061 0.0033 'International Tables Vol C Tables 4.2.6.8 and 6.1.1.4'
O O 0.0106 0.0060 'International Tables Vol C Tables 4.2.6.8 and 6.1.1.4'
Pt Pt -1.7033 8.3905 'International Tables Vol C Tables 4.2.6.8 and 6.1.1.4'

loop_
_geom_angle_atom_site_label_1
_geom_angle_atom_site_label_2
_geom_angle_atom_site_label_3
_geom_angle
N125 Pt1 N428 89.8(4)
N125 Pt1 N130 93.0(5)
N428 Pt1 N130 177.0(5)
N125 Pt1 N129 177.1(5)
N428 Pt1 N129 93.0(6)
N130 Pt1 N129 84.2(7)
N229 Pt2 N128 93.6(5)
N229 Pt2 N225 174.6(7)
N128 Pt2 N225 90.7(4)
N229 Pt2 N230 83.7(7)
N128 Pt2 N230 176.9(6)
N225 Pt2 N230 92.0(7)
N228 Pt3 N329 93.1(5)
N228 Pt3 N330 176.9(5)
N329 Pt3 N330 83.8(7)
N228 Pt3 N325 90.5(5)
N329 Pt3 N325 176.2(7)
N330 Pt3 N325 92.5(7)
N425 Pt4 N430 93.2(6)
N425 Pt4 N328 90.4(4)
N430 Pt4 N328 175.8(4)
N425 Pt4 N429 174.8(6)
N430 Pt4 N429 84.1(6)
N328 Pt4 N429 92.4(5)
C101 N101 C113 114.5(11)
C101 N101 C112 120.5(12)
C113 N101 C112 124.9(12)
C101 N102 C102 123.0(12)
C101 N102 C114 113.2(11)
C102 N102 C114 123.1(11)
C103 N103 C115 114.0(10)
C103 N103 C102 123.6(11)
C115 N103 C102 122.5(11)
C103 N104 C116 112.4(10)
C103 N104 C104 120.9(10)
C116 N104 C104 123.7(10)
C105 N105 C117 116.0(10)
C105 N105 C104 120.5(11)
C117 N105 C104 122.9(10)
C105 N106 C106 123.0(11)
C105 N106 C118 111.0(10)
C106 N106 C118 124.5(10)
C107 N107 C106 121.7(10)
C107 N107 C119 114.5(10)
C106 N107 C119 123.7(11)
C107 N108 C108 123.0(11)
C107 N108 C120 110.3(11)
C108 N108 C120 126.3(11)
C109 N109 C108 122.8(12)
C109 N109 C121 113.3(10)
C108 N109 C121 121.4(10)
C109 N110 C122 114.5(12)
C109 N110 C110 121.7(13)
C122 N110 C110 123.5(12)
C111 N111 C123 111.8(11)
C111 N111 C110 122.4(13)
C123 N111 C110 123.9(11)
C111 N112 C124 114.1(11)
C111 N112 C112 118.5(13)
C124 N112 C112 123.5(11)
C125 N113 C113 114.5(11)
C125 N113 C136 121.9(12)
C113 N113 C136 122.0(11)
C125 N114 C114 114.1(11)
C125 N114 C126 121.7(12)
C114 N114 C126 123.9(11)
C127 N115 C126 122.1(12)
C127 N115 C115 112.4(10)
C126 N115 C115 123.9(11)
C127 N116 C128 123.5(10)
C127 N116 C116 113.0(10)
C128 N116 C116 123.1(9)
C129 N117 C117 112.3(11)
C129 N117 C128 120.4(10)
C117 N117 C128 125.3(11)
C129 N118 C130 123.1(11)
C129 N118 C118 113.5(9)
C130 N118 C118 123.5(10)
C131 N119 C130 123.7(11)
C131 N119 C119 110.0(10)
C130 N119 C119 124.9(10)
C131 N120 C120 110.1(10)
C131 N120 C132 125.0(10)
C120 N120 C132 124.5(11)
C133 N121 C132 122.9(11)
C133 N121 C121 114.1(11)
C132 N121 C121 122.3(10)
C133 N122 C134 121.1(12)
C133 N122 C122 113.8(12)
C134 N122 C122 121.2(12)
C135 N123 C123 112.7(11)
C135 N123 C134 120.6(12)
C123 N123 C134 124.3(11)
C135 N124 C124 113.5(12)
C135 N124 C136 121.0(12)
C124 N124 C136 123.7(11)
C137 N125 C138 115.8(12)
C137 N125 Pt1 122.0(10)
C138 N125 Pt1 122.1(9)
C143 N126 C142 111.8(13)
C147 N127 C146 112.3(13)
C152 N128 C151 120.0(16)
C152 N128 Pt2 119.6(12)
C151 N128 Pt2 120.4(12)
C153 N129 Pt1 109.6(14)
C154 N130 Pt1 109.3(19)
O101 C101 N102 127.1(15)
O101 C101 N101 126.4(15)
N102 C101 N101 106.5(13)
N102 C102 N103 116.3(11)
O102 C103 N103 127.5(12)
O102 C103 N104 125.5(12)
N103 C103 N104 107.0(12)
N105 C104 N104 114.0(11)
O103 C105 N105 128.2(14)
O103 C105 N106 125.2(13)
N105 C105 N106 106.7(12)
N106 C106 N107 113.1(12)
O104 C107 N107 131.2(14)
O104 C107 N108 121.3(14)
N107 C107 N108 107.5(12)
N108 C108 N109 112.2(13)
O105 C109 N110 128.5(17)
O105 C109 N109 124.9(17)
N110 C109 N109 106.6(14)
N110 C110 N111 110.1(13)
O106 C111 N112 127.6(14)
O106 C111 N111 126.0(15)
N112 C111 N111 106.3(14)
N101 C112 N112 112.6(12)
N101 C113 N113 115.5(11)
N101 C113 C114 103.0(13)
N113 C113 C114 102.0(12)
N114 C114 N102 114.5(11)
N114 C114 C113 102.7(12)
N102 C114 C113 102.8(14)
N103 C115 N115 114.5(11)
N103 C115 C116 101.8(13)
N115 C115 C116 102.7(11)
N104 C116 N116 115.1(10)
N104 C116 C115 104.5(12)
N116 C116 C115 103.0(12)
N105 C117 N117 114.6(9)
N105 C117 C118 101.1(11)
N117 C117 C118 103.4(12)
N106 C118 N118 115.2(9)
N106 C118 C117 105.1(10)
N118 C118 C117 103.2(12)
N107 C119 N119 113.0(11)
N107 C119 C120 102.9(13)
N119 C119 C120 102.0(12)
N120 C120 N108 115.5(12)
N120 C120 C119 105.0(14)
N108 C120 C119 104.8(12)
N121 C121 N109 111.9(10)
N121 C121 C122 102.7(13)
N109 C121 C122 100.6(12)
N110 C122 N122 115.5(13)
N110 C122 C121 104.4(15)
N122 C122 C121 103.4(13)
N123 C123 N111 114.0(11)
N123 C123 C124 104.7(16)
N111 C123 C124 104.5(14)
N124 C124 N112 117.3(11)
N124 C124 C123 102.5(14)
N112 C124 C123 102.4(15)
O107 C125 N114 124.7(17)
O107 C125 N113 128.5(16)
N114 C125 N113 106.7(14)
N115 C126 N114 114.3(13)
O108 C127 N116 126.3(13)
O108 C127 N115 125.2(14)
N116 C127 N115 108.5(12)
N117 C128 N116 113.3(11)
O109 C129 N118 126.5(13)
O109 C129 N117 125.9(11)
N118 C129 N117 107.5(10)
N118 C130 N119 115.0(11)
O110 C131 N120 124.0(12)
O110 C131 N119 123.5(14)
N120 C131 N119 112.5(12)
N121 C132 N120 112.7(10)
O111 C133 N122 127.2(16)
O111 C133 N121 126.8(14)
N122 C133 N121 105.9(15)
N122 C134 N123 112.7(11)
O112 C135 N123 127.0(14)
O112 C135 N124 127.5(17)
N123 C135 N124 105.4(15)
N124 C136 N113 113.8(13)
N125 C137 C141 127.2(16)
N125 C138 C139 121.9(18)
C138 C139 C140 118.9(19)
C141 C140 C139 118.9(18)
C137 C141 C140 117.2(17)
C137 C141 C142 121.6(18)
C140 C141 C142 121.2(17)
C141 C142 N126 111.5(15)
N126 C143 C144 115.1(14)
C145 C144 C143 111.9(14)
C144 C145 C146 113.1(14)
N127 C146 C145 108.3(12)
C148 C147 N127 109.3(14)
C149 C148 C152 118.1(16)
C149 C148 C147 125.1(17)
C152 C148 C147 116.8(16)
C150 C149 C148 119.7(18)
C151 C150 C149 120.5(17)
C150 C151 N128 120.5(17)
N128 C152 C148 121.2(17)
N129 C153 C154 107(2)
N130 C154 C153 108(2)
C201 N201 C212 122.3(14)
C201 N201 C213 111.0(15)
C212 N201 C213 124.7(14)
C201 N202 C202 122.4(15)
C201 N202 C214 112.4(15)
C202 N202 C214 124.2(15)
C203 N203 C202 123.2(15)
C203 N203 C215 113.0(15)
C202 N203 C215 123.1(14)
C203 N204 C204 122.2(16)
C203 N204 C216 110.8(16)
C204 N204 C216 126.7(15)
C205 N205 C204 117.7(16)
C205 N205 C217 113.1(16)
C204 N205 C217 124.0(17)
C205 N206 C206 124.1(16)
C205 N206 C218 110.2(16)
C206 N206 C218 124.4(16)
C207 N207 C206 124.2(15)
C207 N207 C219 111.8(16)
C206 N207 C219 123.0(17)
C207 N208 C208 122.8(16)
C207 N208 C220 113.2(17)
C208 N208 C220 124.1(17)
C209 N209 C208 121.9(15)
C209 N209 C221 110.3(15)
C208 N209 C221 123.0(15)
C209 N210 C222 114.7(14)
C209 N210 C210 120.6(15)
C222 N210 C210 124.7(15)
C211 N211 C210 124.0(14)
C211 N211 C223 111.6(13)
C210 N211 C223 120.0(15)
C211 N212 C224 112.3(14)
C211 N212 C212 121.0(14)
C224 N212 C212 126.7(13)
C225 N213 C236 124.6(15)
C225 N213 C213 110.4(15)
C236 N213 C213 124.1(14)
C225 N214 C214 111.6(16)
C225 N214 C226 122.8(16)
C214 N214 C226 124.8(17)
C227 N215 C226 122.9(16)
C227 N215 C215 113.7(15)
C226 N215 C215 122.3(15)
C227 N216 C216 109.3(16)
C227 N216 C228 122.2(15)
C216 N216 C228 122.6(14)
C229 N217 C217 112.7(17)
C229 N217 C228 124.2(17)
C217 N217 C228 123.0(16)
C229 N218 C230 125.5(19)
C229 N218 C218 111.9(17)
C230 N218 C218 122.4(19)
C231 N219 C230 122.9(18)
C231 N219 C219 112.6(17)
C230 N219 C219 123.8(19)
C231 N220 C232 119.1(17)
C231 N220 C220 112.7(17)
C232 N220 C220 124.5(17)
C233 N221 C232 123.0(17)
C233 N221 C221 112.3(16)
C232 N221 C221 124.7(16)
C233 N222 C234 120.1(16)
C233 N222 C222 112.2(16)
C234 N222 C222 125.6(15)
C235 N223 C234 123.0(14)
C235 N223 C223 111.1(14)
C234 N223 C223 125.9(14)
C235 N224 C236 123.8(14)
C235 N224 C224 110.9(14)
C236 N224 C224 124.1(14)
C238 N225 C237 119.7(17)
C238 N225 Pt2 118.4(13)
C237 N225 Pt2 122.0(12)
C242 N226 C243 112.0(13)
C246 N227 C247 111.0(14)
C251 N228 C252 118.3(17)
C251 N228 Pt3 121.0(12)
C252 N228 Pt3 120.7(12)
C253 N229 Pt2 111.1(12)
C254 N230 Pt2 105.2(13)
O201 C201 N201 125.9(18)
O201 C201 N202 125.1(18)
N201 C201 N202 109.1(16)
N203 C202 N202 113.8(15)
O202 C203 N203 125.3(19)
O202 C203 N204 124.5(19)
N203 C203 N204 110.1(16)
N205 C204 N204 114.6(15)
O203 C205 N206 125.7(18)
O203 C205 N205 126.5(18)
N206 C205 N205 107.3(17)
N206 C206 N207 113.2(15)
O204 C207 N208 124(2)
O204 C207 N207 128.2(18)
N208 C207 N207 107.5(16)
N208 C208 N209 113.7(16)
O205 C209 N210 129.0(17)
O205 C209 N209 124.8(18)
N210 C209 N209 106.2(16)
N210 C210 N211 114.1(14)
O206 C211 N211 125.0(16)
O206 C211 N212 126.6(16)
N211 C211 N212 108.3(15)
N201 C212 N212 114.6(13)
N201 C213 N213 112.3(14)
N201 C213 C214 105.8(15)
N213 C213 C214 103.6(14)
N214 C214 N202 111.5(16)
N214 C214 C213 105.5(15)
N202 C214 C213 101.8(15)
N203 C215 N215 111.7(14)
N203 C215 C216 101.8(13)
N215 C215 C216 100.2(12)
N216 C216 N204 111.8(13)
N216 C216 C215 106.0(14)
N204 C216 C215 103.8(14)
N205 C217 N217 114.2(15)
N205 C217 C218 103.9(16)
N217 C217 C218 103.5(15)
N218 C218 N206 115.7(15)
N218 C218 C217 102.8(15)
N206 C218 C217 105.0(14)
N207 C219 N219 115.9(14)
N207 C219 C220 104.4(16)
N219 C219 C220 103.9(17)
N208 C220 N220 113.3(16)
N208 C220 C219 103.1(15)
N220 C220 C219 103.2(18)
N209 C221 N221 110.9(15)
N209 C221 C222 103.4(14)
N221 C221 C222 102.2(14)
N210 C222 N222 115.4(15)
N210 C222 C221 104.4(14)
N222 C222 C221 104.3(15)
N223 C223 N211 112.5(14)
N223 C223 C224 103.9(13)
N211 C223 C224 102.9(13)
N212 C224 N224 114.5(15)
N212 C224 C223 104.3(13)
N224 C224 C223 103.7(13)
O207 C225 N214 127.1(18)
O207 C225 N213 124(2)
N214 C225 N213 108.8(16)
N215 C226 N214 111.7(15)
O208 C227 N215 125.4(19)
O208 C227 N216 124.6(19)
N215 C227 N216 110.0(17)
N217 C228 N216 112.3(15)
O209 C229 N218 125(2)
O209 C229 N217 126(2)
N218 C229 N217 108.9(19)
N219 C230 N218 115.7(15)
O210 C231 N220 127(2)
O210 C231 N219 126(2)
N220 C231 N219 107.1(17)
N221 C232 N220 112.1(14)
O211 C233 N222 127.3(18)
O211 C233 N221 123.7(19)
N222 C233 N221 108.9(18)
N222 C234 N223 113.5(14)
O212 C235 N224 124.0(16)
O212 C235 N223 125.9(16)
N224 C235 N223 110.1(15)
N213 C236 N224 114.9(14)
N225 C237 C241 121.0(17)
N225 C238 C239 122.6(18)
C240 C239 C238 115.8(18)
C239 C240 C241 123.0(19)
C240 C241 C237 117.8(17)
C240 C241 C242 120.9(17)
C237 C241 C242 121.2(16)
C241 C242 N226 112.3(13)
C244 C243 N226 110.9(14)
C243 C244 C245 111.6(15)
C244 C245 C246 110.5(15)
N227 C246 C245 115.2(14)
C248 C247 N227 111.9(14)
C252 C248 C249 118.8(17)
C252 C248 C247 119.4(18)
C249 C248 C247 121.6(18)
C250 C249 C248 117(2)
C249 C250 C251 122(2)
N228 C251 C250 121.9(19)
C248 C252 N228 122.2(17)
C254 C253 N229 105.3(19)
C253 C254 N230 110(2)
O301 C301 N302 126.9(17)
O301 C301 N301 123.9(17)
N302 C301 N301 109.1(14)
C301 N301 C313 111.6(13)
C301 N301 C312 125.1(13)
C313 N301 C312 123.2(15)
C301 N302 C302 121.8(14)
C301 N302 C314 112.5(12)
C302 N302 C314 124.7(15)
C303 N303 C302 121.8(17)
C303 N303 C315 113.2(16)
C302 N303 C315 124.7(16)
C303 N304 C316 111.8(16)
C303 N304 C304 119.7(18)
C316 N304 C304 124.4(18)
C305 N305 C304 123.0(19)
C305 N305 C317 111.2(19)
C304 N305 C317 124(2)
C305 N306 C318 114.3(18)
C305 N306 C306 120.2(19)
C318 N306 C306 121.0(15)
C307 N307 C319 112.2(19)
C307 N307 C306 123.0(19)
C319 N307 C306 124.7(17)
C307 N308 C320 115.3(17)
C307 N308 C308 119.9(18)
C320 N308 C308 123.6(16)
C309 N309 C321 112.7(14)
C309 N309 C308 125.8(17)
C321 N309 C308 121.4(16)
C309 N310 C322 110.5(14)
C309 N310 C310 121.3(14)
C322 N310 C310 126.0(14)
C311 N311 C310 121.9(15)
C311 N311 C323 113.2(14)
C310 N311 C323 124.4(14)
C311 N312 C312 121.8(16)
C311 N312 C324 112.5(14)
C312 N312 C324 123.1(15)
C325 N313 C336 122.7(16)
C325 N313 C313 110.8(14)
C336 N313 C313 125.6(14)
C325 N314 C314 112.6(16)
C325 N314 C326 123.3(16)
C314 N314 C326 123.3(15)
C327 N315 C315 113.1(15)
C327 N315 C326 120.7(16)
C315 N315 C326 124.9(16)
C327 N316 C328 121.8(17)
C327 N316 C316 112.6(16)
C328 N316 C316 122.5(16)
C329 N317 C328 122.1(19)
C329 N317 C317 109.8(19)
C328 N317 C317 126(2)
C329 N318 C330 124(2)
C329 N318 C318 111.2(18)
C330 N318 C318 123.8(17)
C331 N319 C319 112.2(17)
C331 N319 C330 121.5(18)
C319 N319 C330 125.1(16)
C331 N320 C332 120.4(17)
C331 N320 C320 113.4(16)
C332 N320 C320 125.2(18)
C333 N321 C332 121.3(16)
C333 N321 C321 113.0(14)
C332 N321 C321 125.0(16)
C333 N322 C334 124.8(14)
C333 N322 C322 111.2(14)
C334 N322 C322 123.5(14)
C335 N323 C334 123.1(14)
C335 N323 C323 111.3(14)
C334 N323 C323 123.5(14)
C335 N324 C336 122.9(15)
C335 N324 C324 111.5(15)
C336 N324 C324 125.5(14)
C338 N325 C337 117.2(17)
C338 N325 Pt3 121.4(14)
C337 N325 Pt3 120.9(14)
C343 N326 C342 109.2(13)
C346 N327 C347 114.9(13)
C349 N328 C351 118.4(16)
C349 N328 Pt4 120.7(11)
C351 N328 Pt4 120.8(12)
C353 N329 Pt3 108.8(13)
C354 N330 Pt3 105.9(16)
N302 C302 N303 112.6(16)
O302 C303 N303 125.5(19)
O302 C303 N304 128(2)
N303 C303 N304 106.2(19)
N305 C304 N304 109.5(17)
O303 C305 N306 129(2)
O303 C305 N305 123(2)
N306 C305 N305 107.9(19)
N306 C306 N307 110.5(16)
O304 C307 N308 129(2)
O304 C307 N307 124(2)
N308 C307 N307 107(2)
N309 C308 N308 113.7(15)
O305 C309 N309 124.4(17)
O305 C309 N310 125.6(17)
N309 C309 N310 110.0(16)
N311 C310 N310 113.2(13)
O306 C311 N311 125.0(17)
O306 C311 N312 126.9(18)
N311 C311 N312 108.1(15)
N312 C312 N301 113.6(14)
N313 C313 N301 116.8(15)
N313 C313 C314 103.5(13)
N301 C313 C314 104.2(15)
N302 C314 N314 114.6(15)
N302 C314 C313 102.5(14)
N314 C314 C313 102.3(14)
N315 C315 N303 112.7(16)
N315 C315 C316 105.2(16)
N303 C315 C316 103.1(16)
N304 C316 N316 108.9(16)
N304 C316 C315 105.1(15)
N316 C316 C315 102.6(16)
N317 C317 N305 111.9(16)
N317 C317 C318 105.5(19)
N305 C317 C318 105.1(18)
N318 C318 N306 114.2(16)
N318 C318 C317 102.0(16)
N306 C318 C317 100.8(15)
N307 C319 N319 115.9(18)
N307 C319 C320 102.6(17)
N319 C319 C320 105.0(17)
N308 C320 N320 113.0(15)
N308 C320 C319 103.0(16)
N320 C320 C319 102.5(16)
N309 C321 N321 114.6(15)
N309 C321 C322 103.0(15)
N321 C321 C322 101.9(15)
N310 C322 N322 113.1(14)
N310 C322 C321 103.6(14)
N322 C322 C321 105.2(14)
N311 C323 N323 113.0(13)
N311 C323 C324 102.7(13)
N323 C323 C324 102.7(13)
N312 C324 N324 112.3(13)
N312 C324 C323 103.3(12)
N324 C324 C323 105.0(14)
O307 C325 N314 124.3(18)
O307 C325 N313 125.0(18)
N314 C325 N313 110.6(17)
N314 C326 N315 110.1(14)
O308 C327 N315 127.2(17)
O308 C327 N316 126.5(18)
N315 C327 N316 106.2(17)
N317 C328 N316 112.7(16)
O309 C329 N317 125(2)
O309 C329 N318 123(2)
N317 C329 N318 110.9(19)
N318 C330 N319 114.0(16)
O310 C331 N320 125.9(19)
O310 C331 N319 127.3(19)
N320 C331 N319 106.7(19)
N320 C332 N321 115.2(17)
O311 C333 N322 124.1(15)
O311 C333 N321 127.4(16)
N322 C333 N321 108.5(14)
N322 C334 N323 112.4(14)
O312 C335 N324 126.5(17)
O312 C335 N323 124.1(17)
N324 C335 N323 109.4(15)
N313 C336 N324 115.4(14)
N325 C337 C341 122.7(18)
N325 C338 C339 121(2)
C340 C339 C338 121(2)
C339 C340 C341 120.6(19)
C340 C341 C337 116.9(18)
C340 C341 C342 127.5(16)
C337 C341 C342 115.6(18)
C341 C342 N326 109.8(14)
N326 C343 C344 112.9(15)
C343 C344 C345 109.5(14)
C346 C345 C344 112.0(13)
N327 C346 C345 111.7(14)
N327 C347 C348 111.7(14)
C349 C348 C352 116.3(16)
C349 C348 C347 119.4(15)
C352 C348 C347 124.2(16)
N328 C349 C348 124.6(16)
C351 C350 C352 119.6(19)
N328 C351 C350 121.1(18)
C350 C352 C348 120.0(19)
N329 C353 C354 108(2)
C353 C354 N330 105(2)
C401 N401 C412 122.8(13)
C401 N401 C413 110.7(14)
C412 N401 C413 124.7(14)
C401 N402 C402 124.6(14)
C401 N402 C414 109.1(14)
C402 N402 C414 125.6(14)
C403 N403 C415 111.7(15)
C403 N403 C402 124.3(15)
C415 N403 C402 123.7(14)
C403 N404 C416 110.0(14)
C403 N404 C404 123.5(16)
C416 N404 C404 126.5(16)
C405 N405 C404 124.7(17)
C405 N405 C417 110.7(15)
C404 N405 C417 122.6(16)
C405 N406 C418 112.2(16)
C405 N406 C406 119.6(17)
C418 N406 C406 124.0(17)
C407 N407 C406 123.4(17)
C407 N407 C419 113.4(15)
C406 N407 C419 122.3(17)
C407 N408 C420 112.6(18)
C407 N408 C408 124.0(17)
C420 N408 C408 123.2(16)
C409 N409 C408 121.7(14)
C409 N409 C421 112.0(14)
C408 N409 C421 122.0(14)
C409 N410 C410 122.4(14)
C409 N410 C422 114.0(14)
C410 N410 C422 123.4(14)
C411 N411 C410 120.8(14)
C411 N411 C423 115.5(13)
C410 N411 C423 122.7(14)
C411 N412 C424 113.6(14)
C411 N412 C412 121.5(14)
C424 N412 C412 124.2(13)
C425 N413 C436 121.2(14)
C425 N413 C413 113.6(14)
C436 N413 C413 124.2(15)
C425 N414 C414 112.2(15)
C425 N414 C426 120.7(14)
C414 N414 C426 126.3(14)
C427 N415 C415 111.9(16)
C427 N415 C426 122.5(16)
C415 N415 C426 124.3(15)
C427 N416 C428 121.1(17)
C427 N416 C416 111.7(15)
C428 N416 C416 124.4(16)
C429 N417 C417 109.6(16)
C429 N417 C428 124.7(18)
C417 N417 C428 125.6(16)
C429 N418 C430 125.1(18)
C429 N418 C418 111.1(18)
C430 N418 C418 123.8(17)
C431 N419 C430 122.5(16)
C431 N419 C419 112.9(15)
C430 N419 C419 123.2(16)
C431 N420 C420 113.9(15)
C431 N420 C432 119.2(16)
C420 N420 C432 122.1(14)
C433 N421 C421 112.5(14)
C433 N421 C432 122.3(15)
C421 N421 C432 125.2(14)
C433 N422 C422 112.6(14)
C433 N422 C434 122.0(14)
C422 N422 C434 122.6(14)
C435 N423 C423 114.0(13)
C435 N423 C434 124.0(14)
C423 N423 C434 122.0(13)
C435 N424 C436 121.8(13)
C435 N424 C424 113.3(13)
C436 N424 C424 124.5(13)
C438 N425 C437 116.2(16)
C438 N425 Pt4 120.6(12)
C437 N425 Pt4 123.1(12)
C442 N426 C443 112.3(13)
C447 N427 C446 112.9(13)
C451 N428 C452 118.9(19)
C451 N428 Pt1 121.8(14)
C452 N428 Pt1 119.2(12)
C453 N429 Pt4 108.8(12)
C454 N430 Pt4 108.1(11)
O401 C401 N401 125.0(14)
O401 C401 N402 123.4(15)
N401 C401 N402 111.7(14)
N402 C402 N403 113.0(13)
O402 C403 N403 124.7(19)
O402 C403 N404 123.4(17)
N403 C403 N404 111.9(15)
N405 C404 N404 110.7(15)
O403 C405 N406 127.4(17)
O403 C405 N405 122.8(17)
N406 C405 N405 109.7(17)
N407 C406 N406 111.9(16)
O404 C407 N407 127.1(19)
O404 C407 N408 126(2)
N407 C407 N408 107.2(18)
N408 C408 N409 113.8(16)
O405 C409 N410 127.4(16)
O405 C409 N409 125.5(16)
N410 C409 N409 107.0(15)
N411 C410 N410 115.4(13)
O406 C411 N411 129.2(16)
O406 C411 N412 124.7(17)
N411 C411 N412 106.1(17)
N401 C412 N412 113.5(13)
N413 C413 N401 114.3(13)
N413 C413 C414 103.1(13)
N401 C413 C414 103.6(14)
N414 C414 N402 115.5(14)
N414 C414 C413 105.2(14)
N402 C414 C413 104.9(13)
N415 C415 N403 114.1(14)
N415 C415 C416 106.3(13)
N403 C415 C416 100.9(14)
N404 C416 N416 111.9(13)
N404 C416 C415 105.5(14)
N416 C416 C415 100.7(13)
N417 C417 N405 114.5(15)
N417 C417 C418 105.5(15)
N405 C417 C418 102.8(16)
N406 C418 N418 113.1(17)
N406 C418 C417 104.4(17)
N418 C418 C417 102.9(17)
N407 C419 N419 111.9(13)
N407 C419 C420 101.9(15)
N419 C419 C420 102.7(15)
N408 C420 N420 115.3(16)
N408 C420 C419 104.2(16)
N420 C420 C419 104.6(14)
N421 C421 N409 113.1(15)
N421 C421 C422 104.0(13)
N409 C421 C422 103.2(12)
N410 C422 N422 112.8(13)
N410 C422 C421 103.1(14)
N422 C422 C421 101.4(13)
N423 C423 N411 115.3(14)
N423 C423 C424 103.2(12)
N411 C423 C424 101.3(12)
N412 C424 N424 113.4(14)
N412 C424 C423 103.4(12)
N424 C424 C423 100.8(12)
O407 C425 N413 127.8(16)
O407 C425 N414 126.3(17)
N413 C425 N414 105.8(15)
N415 C426 N414 112.8(13)
O408 C427 N415 127(2)
O408 C427 N416 124.6(18)
N415 C427 N416 108.8(17)
N416 C428 N417 113.1(16)
O409 C429 N418 125.4(18)
O409 C429 N417 124(2)
N418 C429 N417 110.9(19)
N418 C430 N419 115.3(15)
O410 C431 N419 126.1(19)
O410 C431 N420 128.2(18)
N419 C431 N420 105.7(16)
N421 C432 N420 110.0(15)
O411 C433 N421 125.8(16)
O411 C433 N422 125.0(16)
N421 C433 N422 109.1(14)
N422 C434 N423 113.1(13)
O412 C435 N423 126.6(16)
O412 C435 N424 124.8(14)
N423 C435 N424 108.7(14)
N413 C436 N424 115.1(13)
N425 C437 C441 123.0(16)
N425 C438 C439 125.1(18)
C438 C439 C440 119.5(18)
C441 C440 C439 115.9(18)
C440 C441 C437 120.2(17)
C440 C441 C442 119.4(16)
C437 C441 C442 120.2(16)
N426 C442 C441 111.9(14)
C444 C443 N426 114.2(14)
C443 C444 C445 111.1(14)
C446 C445 C444 109.9(14)
N427 C446 C445 113.4(14)
N427 C447 C448 112.3(14)
C452 C448 C449 120.7(17)
C452 C448 C447 119.3(16)
C449 C448 C447 119.9(18)
C448 C449 C450 118(2)
C451 C450 C449 116(2)
N428 C451 C450 125(2)
N428 C452 C448 121.4(17)
C454 C453 N429 109.0(17)
C453 C454 N430 108.9(16)
O502 N501 O501 120(2)
O502 N501 O503 119(2)
O501 N501 O503 120(2)
O506 N502 O505 100(5)
O506 N502 O504 143(5)
O505 N502 O504 117(3)
O508 N503 O507 70(5)
O508 N503 O509 169(7)
O507 N503 O509 121(6)
N503 O507 O508 55(2)
N503 O508 O507 55(2)
O512 N504 O511 123(3)
O512 N504 O510 119(3)
O511 N504 O510 118(2)
O513 N505 O514 53(5)
O513 N505 O515 144(7)
O514 N505 O515 91(7)
O514 O513 N505 63(3)
O513 O514 N505 63(3)
O518 N506 O516 124(5)
O518 N506 O517 140(7)
O516 N506 O517 96(4)
O520 N507 O519 125(2)
O520 N507 O521 118.0(19)
O519 N507 O521 117(2)
O523 N508 O522 122.4(19)
O523 N508 O524 116(2)
O522 N508 O524 121(2)
O525 N509 O527 109(4)
O525 N509 O526 129(4)
O527 N509 O526 122(3)
O529 N510 O530 108(4)
O529 N510 O528 124(4)
O530 N510 O528 128(5)
O533 N511 O532 109(4)
O533 N511 O531 123(4)
O532 N511 O531 129(5)
O534 N512 O535 118(2)
O534 N512 O536 100(3)
O535 N512 O536 142(2)
O1E C2E C1E 81(2)
O2E C4E C3E 63.6(15)
C5E C6E O3E 78.7(18)
O4E C8E C7E 64(4)

loop_
_geom_bond_atom_site_label_1
_geom_bond_atom_site_label_2
_geom_bond_distance
_geom_bond_site_symmetry_2
Pt1 N125 1.996(14) .
Pt1 N428 2.022(17) .
Pt1 N130 2.039(18) .
Pt1 N129 2.072(18) .
Pt2 N229 1.997(14) .
Pt2 N128 2.023(15) .
Pt2 N225 2.035(14) .
Pt2 N230 2.035(17) .
Pt3 N228 2.012(15) .
Pt3 N329 2.023(17) .
Pt3 N330 2.030(18) .
Pt3 N325 2.028(16) .
Pt4 N425 2.019(15) .
Pt4 N430 2.033(15) .
Pt4 N328 2.038(15) .
Pt4 N429 2.058(16) .
O101 C101 1.203(19) .
O102 C103 1.225(18) .
O103 C105 1.222(18) .
O104 C107 1.196(19) .
O105 C109 1.22(2) .
O106 C111 1.21(2) .
O107 C125 1.21(2) .
O108 C127 1.232(18) .
O109 C129 1.217(15) .
O110 C131 1.248(16) .
O111 C133 1.21(2) .
O112 C135 1.22(2) .
N101 C101 1.372(18) .
N101 C113 1.431(19) .
N101 C112 1.45(2) .
N102 C101 1.37(2) .
N102 C102 1.435(17) .
N102 C114 1.460(18) .
N103 C103 1.348(16) .
N103 C115 1.442(17) .
N103 C102 1.445(17) .
N104 C103 1.384(16) .
N104 C116 1.413(17) .
N104 C104 1.456(16) .
N105 C105 1.348(17) .
N105 C117 1.443(15) .
N105 C104 1.457(15) .
N106 C105 1.397(18) .
N106 C106 1.437(18) .
N106 C118 1.456(16) .
N107 C107 1.346(19) .
N107 C106 1.446(17) .
N107 C119 1.462(17) .
N108 C107 1.428(17) .
N108 C108 1.440(19) .
N108 C120 1.470(18) .
N109 C109 1.37(2) .
N109 C108 1.45(2) .
N109 C121 1.499(17) .
N110 C109 1.35(2) .
N110 C122 1.44(2) .
N110 C110 1.47(2) .
N111 C111 1.382(18) .
N111 C123 1.44(2) .
N111 C110 1.48(2) .
N112 C111 1.358(19) .
N112 C124 1.430(18) .
N112 C112 1.487(17) .
N113 C125 1.35(2) .
N113 C113 1.444(17) .
N113 C136 1.509(16) .
N114 C125 1.35(2) .
N114 C114 1.444(19) .
N114 C126 1.495(19) .
N115 C127 1.352(17) .
N115 C126 1.443(18) .
N115 C115 1.473(18) .
N116 C127 1.359(18) .
N116 C128 1.453(16) .
N116 C116 1.454(16) .
N117 C129 1.406(16) .
N117 C117 1.434(17) .
N117 C128 1.441(16) .
N118 C129 1.335(14) .
N118 C130 1.437(17) .
N118 C118 1.458(15) .
N119 C131 1.338(16) .
N119 C130 1.456(19) .
N119 C119 1.460(18) .
N120 C131 1.323(17) .
N120 C120 1.428(18) .
N120 C132 1.449(15) .
N121 C133 1.40(2) .
N121 C132 1.433(16) .
N121 C121 1.440(17) .
N122 C133 1.355(18) .
N122 C134 1.449(17) .
N122 C122 1.46(2) .
N123 C135 1.38(2) .
N123 C123 1.43(2) .
N123 C134 1.468(15) .
N124 C135 1.391(18) .
N124 C124 1.43(2) .
N124 C136 1.43(2) .
N125 C137 1.352(18) .
N125 C138 1.36(2) .
N126 C143 1.47(2) .
N126 C142 1.48(2) .
N127 C147 1.50(2) .
N127 C146 1.522(19) .
N128 C152 1.34(2) .
N128 C151 1.36(2) .
N129 C153 1.50(3) .
N130 C154 1.44(3) .
C113 C114 1.55(2) .
C115 C116 1.54(2) .
C117 C118 1.54(2) .
C119 C120 1.54(2) .
C121 C122 1.54(2) .
C123 C124 1.52(2) .
C137 C141 1.35(2) .
C138 C139 1.39(3) .
C139 C140 1.42(3) .
C140 C141 1.38(3) .
C141 C142 1.46(3) .
C143 C144 1.49(3) .
C144 C145 1.49(2) .
C145 C146 1.53(2) .
C147 C148 1.49(2) .
C148 C149 1.38(2) .
C148 C152 1.40(2) .
C149 C150 1.37(3) .
C150 C151 1.36(3) .
C153 C154 1.59(4) .
O201 C201 1.240(19) .
O202 C203 1.27(2) .
O203 C205 1.21(2) .
O204 C207 1.20(2) .
O205 C209 1.21(2) .
O206 C211 1.22(2) .
O207 C225 1.23(2) .
O208 C227 1.25(2) .
O209 C229 1.24(2) .
O210 C231 1.20(2) .
O211 C233 1.25(2) .
O212 C235 1.21(2) .
N201 C201 1.34(2) .
N201 C212 1.43(2) .
N201 C213 1.45(2) .
N202 C201 1.36(2) .
N202 C202 1.45(2) .
N202 C214 1.47(2) .
N203 C203 1.33(2) .
N203 C202 1.46(2) .
N203 C215 1.45(2) .
N204 C203 1.34(2) .
N204 C204 1.46(2) .
N204 C216 1.47(2) .
N205 C205 1.40(2) .
N205 C204 1.43(2) .
N205 C217 1.42(2) .
N206 C205 1.39(2) .
N206 C206 1.41(2) .
N206 C218 1.48(2) .
N207 C207 1.40(3) .
N207 C206 1.42(2) .
N207 C219 1.45(2) .
N208 C207 1.39(2) .
N208 C208 1.42(2) .
N208 C220 1.45(3) .
N209 C209 1.41(2) .
N209 C208 1.43(2) .
N209 C221 1.48(2) .
N210 C209 1.39(2) .
N210 C222 1.40(2) .
N210 C210 1.44(2) .
N211 C211 1.35(2) .
N211 C210 1.444(19) .
N211 C223 1.47(2) .
N212 C211 1.38(2) .
N212 C224 1.43(2) .
N212 C212 1.45(2) .
N213 C225 1.39(2) .
N213 C236 1.41(2) .
N213 C213 1.47(2) .
N214 C225 1.36(3) .
N214 C214 1.43(2) .
N214 C226 1.47(2) .
N215 C227 1.33(2) .
N215 C226 1.45(3) .
N215 C215 1.47(2) .
N216 C227 1.36(2) .
N216 C216 1.46(2) .
N216 C228 1.48(2) .
N217 C229 1.34(3) .
N217 C217 1.45(2) .
N217 C228 1.47(2) .
N218 C229 1.35(3) .
N218 C230 1.45(3) .
N218 C218 1.47(2) .
N219 C231 1.40(3) .
N219 C230 1.42(3) .
N219 C219 1.45(2) .
N220 C231 1.40(3) .
N220 C232 1.45(2) .
N220 C220 1.45(3) .
N221 C233 1.36(2) .
N221 C232 1.44(2) .
N221 C221 1.48(2) .
N222 C233 1.35(2) .
N222 C234 1.43(2) .
N222 C222 1.45(2) .
N223 C235 1.37(2) .
N223 C234 1.42(2) .
N223 C223 1.46(2) .
N224 C235 1.35(2) .
N224 C236 1.43(2) .
N224 C224 1.48(2) .
N225 C238 1.32(2) .
N225 C237 1.35(2) .
N226 C242 1.510(19) .
N226 C243 1.51(2) .
N227 C246 1.47(2) .
N227 C247 1.51(2) .
N228 C251 1.31(2) .
N228 C252 1.37(2) .
N229 C253 1.50(3) .
N230 C254 1.51(3) .
C213 C214 1.50(3) .
C215 C216 1.54(2) .
C217 C218 1.52(3) .
C219 C220 1.56(3) .
C221 C222 1.54(3) .
C223 C224 1.53(2) .
C237 C241 1.38(2) .
C238 C239 1.41(3) .
C239 C240 1.36(3) .
C240 C241 1.36(2) .
C241 C242 1.48(2) .
C243 C244 1.51(2) .
C244 C245 1.50(2) .
C245 C246 1.51(2) .
C247 C248 1.49(2) .
C248 C252 1.36(2) .
C248 C249 1.43(3) .
C249 C250 1.34(3) .
C250 C251 1.38(3) .
C253 C254 1.43(4) .
C301 O301 1.25(2) .
C301 N302 1.36(2) .
C301 N301 1.358(19) .
O302 C303 1.22(3) .
O303 C305 1.23(2) .
O304 C307 1.25(3) .
O305 C309 1.27(2) .
O306 C311 1.24(2) .
O307 C325 1.25(2) .
O308 C327 1.21(2) .
O309 C329 1.25(2) .
O310 C331 1.20(2) .
O311 C333 1.22(2) .
O312 C335 1.20(2) .
N301 C313 1.44(2) .
N301 C312 1.46(2) .
N302 C302 1.43(2) .
N302 C314 1.44(2) .
N303 C303 1.39(3) .
N303 C302 1.46(2) .
N303 C315 1.46(2) .
N304 C303 1.40(3) .
N304 C316 1.45(2) .
N304 C304 1.46(3) .
N305 C305 1.37(3) .
N305 C304 1.47(3) .
N305 C317 1.47(3) .
N306 C305 1.35(3) .
N306 C318 1.48(2) .
N306 C306 1.46(2) .
N307 C307 1.37(3) .
N307 C319 1.43(3) .
N307 C306 1.48(3) .
N308 C307 1.34(3) .
N308 C320 1.38(2) .
N308 C308 1.50(2) .
N309 C309 1.31(2) .
N309 C321 1.43(2) .
N309 C308 1.47(2) .
N310 C309 1.36(2) .
N310 C322 1.45(2) .
N310 C310 1.48(2) .
N311 C311 1.35(2) .
N311 C310 1.43(2) .
N311 C323 1.46(2) .
N312 C311 1.36(2) .
N312 C312 1.44(2) .
N312 C324 1.46(2) .
N313 C325 1.36(2) .
N313 C336 1.40(2) .
N313 C313 1.44(2) .
N314 C325 1.32(2) .
N314 C314 1.45(2) .
N314 C326 1.47(2) .
N315 C327 1.39(2) .
N315 C315 1.45(2) .
N315 C326 1.49(2) .
N316 C327 1.39(2) .
N316 C328 1.46(2) .
N316 C316 1.50(2) .
N317 C329 1.34(3) .
N317 C328 1.43(2) .
N317 C317 1.45(3) .
N318 C329 1.36(3) .
N318 C330 1.41(3) .
N318 C318 1.46(2) .
N319 C331 1.39(2) .
N319 C319 1.45(3) .
N319 C330 1.48(3) .
N320 C331 1.40(3) .
N320 C332 1.43(2) .
N320 C320 1.45(2) .
N321 C333 1.37(2) .
N321 C332 1.45(2) .
N321 C321 1.47(2) .
N322 C333 1.36(2) .
N322 C334 1.44(2) .
N322 C322 1.46(2) .
N323 C335 1.38(2) .
N323 C334 1.45(2) .
N323 C323 1.47(2) .
N324 C335 1.36(2) .
N324 C336 1.42(2) .
N324 C324 1.45(2) .
N325 C338 1.33(3) .
N325 C337 1.33(2) .
N326 C343 1.47(2) .
N326 C342 1.53(2) .
N327 C346 1.45(2) .
N327 C347 1.46(2) .
N328 C349 1.34(2) .
N328 C351 1.36(2) .
N329 C353 1.47(3) .
N330 C354 1.53(3) .
C313 C314 1.55(2) .
C315 C316 1.52(3) .
C317 C318 1.53(3) .
C319 C320 1.55(3) .
C321 C322 1.52(2) .
C323 C324 1.54(2) .
C337 C341 1.41(2) .
C338 C339 1.41(3) .
C339 C340 1.27(3) .
C340 C341 1.37(3) .
C341 C342 1.50(3) .
C343 C344 1.54(3) .
C344 C345 1.55(2) .
C345 C346 1.49(2) .
C347 C348 1.50(2) .
C348 C349 1.36(2) .
C348 C352 1.41(2) .
C350 C351 1.37(3) .
C350 C352 1.38(3) .
C353 C354 1.48(3) .
O401 C401 1.267(17) .
O402 C403 1.24(2) .
O403 C405 1.26(2) .
O404 C407 1.21(2) .
O405 C409 1.21(2) .
O406 C411 1.22(2) .
O407 C425 1.22(2) .
O408 C427 1.23(2) .
O409 C429 1.26(2) .
O410 C431 1.18(2) .
O411 C433 1.263(19) .
O412 C435 1.237(19) .
N401 C401 1.34(2) .
N401 C412 1.43(2) .
N401 C413 1.451(19) .
N402 C401 1.37(2) .
N402 C402 1.42(2) .
N402 C414 1.45(2) .
N403 C403 1.32(2) .
N403 C415 1.47(2) .
N403 C402 1.48(2) .
N404 C403 1.36(2) .
N404 C416 1.42(2) .
N404 C404 1.47(2) .
N405 C405 1.36(2) .
N405 C404 1.44(2) .
N405 C417 1.47(2) .
N406 C405 1.34(2) .
N406 C418 1.43(3) .
N406 C406 1.48(2) .
N407 C407 1.35(3) .
N407 C406 1.45(2) .
N407 C419 1.46(2) .
N408 C407 1.38(2) .
N408 C420 1.43(2) .
N408 C408 1.44(3) .
N409 C409 1.38(2) .
N409 C408 1.44(2) .
N409 C421 1.48(2) .
N410 C409 1.37(2) .
N410 C410 1.45(2) .
N410 C422 1.46(2) .
N411 C411 1.35(2) .
N411 C410 1.441(17) .
N411 C423 1.45(2) .
N412 C411 1.41(2) .
N412 C424 1.42(2) .
N412 C412 1.444(19) .
N413 C425 1.38(2) .
N413 C436 1.41(2) .
N413 C413 1.42(2) .
N414 C425 1.41(2) .
N414 C414 1.40(2) .
N414 C426 1.46(2) .
N415 C427 1.38(2) .
N415 C415 1.44(2) .
N415 C426 1.45(2) .
N416 C427 1.38(2) .
N416 C428 1.42(2) .
N416 C416 1.51(2) .
N417 C429 1.38(2) .
N417 C417 1.43(2) .
N417 C428 1.44(2) .
N418 C429 1.33(3) .
N418 C430 1.40(2) .
N418 C418 1.46(3) .
N419 C431 1.40(2) .
N419 C430 1.45(2) .
N419 C419 1.50(2) .
N420 C431 1.41(2) .
N420 C420 1.45(2) .
N420 C432 1.47(2) .
N421 C433 1.33(2) .
N421 C421 1.43(2) .
N421 C432 1.45(2) .
N422 C433 1.34(2) .
N422 C422 1.46(2) .
N422 C434 1.46(2) .
N423 C435 1.336(19) .
N423 C423 1.46(2) .
N423 C434 1.470(19) .
N424 C435 1.37(2) .
N424 C436 1.462(19) .
N424 C424 1.48(2) .
N425 C438 1.31(2) .
N425 C437 1.33(2) .
N426 C442 1.45(2) .
N426 C443 1.51(2) .
N427 C447 1.47(2) .
N427 C446 1.48(2) .
N428 C451 1.31(3) .
N428 C452 1.36(2) .
N429 C453 1.48(3) .
N430 C454 1.51(2) .
C413 C414 1.53(2) .
C415 C416 1.56(2) .
C417 C418 1.52(3) .
C419 C420 1.54(3) .
C421 C422 1.54(2) .
C423 C424 1.59(2) .
C437 C441 1.39(2) .
C438 C439 1.36(3) .
C439 C440 1.40(3) .
C440 C441 1.37(2) .
C441 C442 1.52(2) .
C443 C444 1.49(2) .
C444 C445 1.52(2) .
C445 C446 1.50(2) .
C447 C448 1.52(2) .
C448 C452 1.36(3) .
C448 C449 1.41(2) .
C449 C450 1.42(3) .
C450 C451 1.40(3) .
C453 C454 1.48(3) .
N501 O502 1.217(18) .
N501 O501 1.221(18) .
N501 O503 1.230(18) .
N502 O506 1.22(5) .
N502 O505 1.32(4) .
N502 O504 1.36(5) .
N503 O508 1.53(6) .
N503 O507 1.55(7) .
N503 O509 1.54(6) .
O507 O508 1.76(8) .
N504 O512 1.169(18) .
N504 O511 1.198(17) .
N504 O510 1.201(17) .
N505 O513 1.43(8) .
N505 O514 1.44(8) .
N505 O515 1.44(8) .
O513 O514 1.29(12) .
N506 O518 1.39(4) .
N506 O516 1.40(4) .
N506 O517 1.41(3) .
N507 O520 1.224(15) .
N507 O519 1.221(15) .
N507 O521 1.226(16) .
N508 O523 1.256(16) .
N508 O522 1.261(15) .
N508 O524 1.265(16) .
N509 O525 1.20(2) .
N509 O527 1.21(2) .
N509 O526 1.21(2) .
N510 O529 1.20(2) .
N510 O530 1.22(2) .
N510 O528 1.21(2) .
N511 O533 1.20(3) .
N511 O532 1.20(3) .
N511 O531 1.21(3) .
N512 O534 1.54(2) .
N512 O535 1.61(2) .
N512 O536 1.61(2) .
O1E C2E 1.93(5) .
C1E C2E 1.37(5) .
O2E C4E 2.31(5) .
C3E C4E 2.21(8) .
O3E C6E 2.23(4) .
C5E C6E 1.41(6) .
O4E C8E 1.65(8) .
C7E C8E 1.65(12) .
O48W O67W 1.53(13) 2_645
O67W O48W 1.53(13) 2_655
